data_4126330
loop_
_publ_author_name
'Geitner, Felix S.'
'Dums, Jasmin V.'
'F\"assler, Thomas F'

_publ_section_title
;
 Derivatization of Phosphine Ligands with Bulky Deltahedral Zintl
 Clusters-Synthesis of Charge Neutral Zwitterionic Tetrel Cluster
 Compounds [(Ge9{Si(TMS)3}2)(t)Bu2P]M(NHC(Dipp)) (M: Cu, Ag, Au).
;
_journal_name_full 'Journal of the American Chemical Society'
_journal_paper_doi 10.1021/jacs.7b05834
_journal_year 2017
_chemical_formula_moiety '(C39 H103 Ge9 P1 Si12)3, (C7 H8)3'
_chemical_formula_sum 'C138 H333 Ge27 P3 Si36'
_chemical_formula_weight 5057.10
_space_group_crystal_system monoclinic
_space_group_IT_number 14
_space_group_name_Hall '-P 2ybc'
_space_group_name_H-M_alt 'P 1 21/c 1'
_symmetry_space_group_name_Hall '-P 2ybc'
_symmetry_space_group_name_H-M 'P 1 21/c 1'
_atom_sites_solution_hydrogens geom
_atom_sites_solution_primary direct
_atom_sites_solution_secondary difmap
_audit_creation_method SHELXL-2014/7
_cell_angle_alpha 90
_cell_angle_beta 91.82(3)
_cell_angle_gamma 90
_cell_formula_units_Z 4
_cell_length_a 23.694(5)
_cell_length_b 25.662(5)
_cell_length_c 38.749(8)
_cell_measurement_reflns_used 301997
_cell_measurement_temperature 100(2)
_cell_measurement_theta_max 37.10
_cell_measurement_theta_min 2.24
_cell_volume 23549(8)
_computing_cell_refinement 'STOE X-AREA 1.76'
_computing_data_collection 'STOE X-AREA 1.76'
_computing_data_reduction 'STOE X-AREA 1.76'
_computing_molecular_graphics 'DIAMOND 3.2k'
_computing_structure_refinement SHELXL-2014/7
_computing_structure_solution SHELXS-97
_diffrn_ambient_temperature 100(2)
_diffrn_detector Pilatus300K
_diffrn_detector_area_resol_mean 5.81
_diffrn_measured_fraction_theta_full 0.999
_diffrn_measured_fraction_theta_max 0.999
_diffrn_measurement_device_type 'STOE StadiVari'
_diffrn_measurement_method '\w scans'
_diffrn_radiation_collimation '0.6 mm diameter'
_diffrn_radiation_monochromator 'Graded multilayer mirror'
_diffrn_radiation_type 'Mo K\a'
_diffrn_radiation_wavelength 0.71073
_diffrn_reflns_av_R_equivalents 0.0984
_diffrn_reflns_av_unetI/netI 0.0422
_diffrn_reflns_Laue_measured_fraction_full 0.999
_diffrn_reflns_Laue_measured_fraction_max 0.999
_diffrn_reflns_limit_h_max 29
_diffrn_reflns_limit_h_min -29
_diffrn_reflns_limit_k_max 31
_diffrn_reflns_limit_k_min -31
_diffrn_reflns_limit_l_max 47
_diffrn_reflns_limit_l_min -47
_diffrn_reflns_number 556461
_diffrn_reflns_point_group_measured_fraction_full 0.999
_diffrn_reflns_point_group_measured_fraction_max 0.999
_diffrn_reflns_theta_full 25.242
_diffrn_reflns_theta_max 26.000
_diffrn_reflns_theta_min 2.238
_diffrn_source 'Genix 3D HF Mo'
_diffrn_source_current 1.000
_diffrn_source_power 0.050
_diffrn_source_voltage 50
_exptl_absorpt_coefficient_mu 3.626
_exptl_absorpt_correction_T_max 1.0000
_exptl_absorpt_correction_T_min 0.5029
_exptl_absorpt_correction_type empirical
_exptl_absorpt_process_details 'STOE X-AREA 1.76'
_exptl_crystal_colour red
_exptl_crystal_density_diffrn 1.426
_exptl_crystal_description plate
_exptl_crystal_F_000 10296
_exptl_crystal_size_max 0.3
_exptl_crystal_size_mid 0.25
_exptl_crystal_size_min 0.1
_refine_diff_density_max 2.698
_refine_diff_density_min -0.895
_refine_diff_density_rms 0.138
_refine_ls_goodness_of_fit_ref 1.032
_refine_ls_hydrogen_treatment constr
_refine_ls_matrix_type full
_refine_ls_number_parameters 1956
_refine_ls_number_reflns 46245
_refine_ls_number_restraints 6
_refine_ls_restrained_S_all 1.033
_refine_ls_R_factor_all 0.0807
_refine_ls_R_factor_gt 0.0499
_refine_ls_shift/su_max 0.002
_refine_ls_shift/su_mean 0.000
_refine_ls_structure_factor_coef Fsqd
_refine_ls_weighting_details 'w=1/[\s^2^(Fo^2^)+(0.0600P)^2^+72.8449P] where P=(Fo^2^+2Fc^2^)/3'
_refine_ls_weighting_scheme calc
_refine_ls_wR_factor_gt 0.1114
_refine_ls_wR_factor_ref 0.1280
_reflns_number_gt 33598
_reflns_number_total 46245
_reflns_threshold_expression 'I > 2\s(I)'
_cod_data_source_file ja7b05834_si_003.cif
_cod_data_source_block FSG614
_cod_database_code 4126330
_shelx_shelxl_version_number 2014/7
_shelx_space_group_comment
;
The symmetry employed for this shelxl refinement is uniquely defined
by the following loop, which should always be used as a source of
symmetry information in preference to the above space-group names.
They are only intended as comments.
;

loop_
_space_group_symop_operation_xyz
'x, y, z'
'-x, y+1/2, -z+1/2'
'-x, -y, -z'
'x, -y-1/2, z-1/2'

loop_
_atom_site_label
_atom_site_type_symbol
_atom_site_fract_x
_atom_site_fract_y
_atom_site_fract_z
_atom_site_U_iso_or_equiv
_atom_site_adp_type
_atom_site_occupancy
_atom_site_site_symmetry_order
_atom_site_calc_flag
_atom_site_refinement_flags_posn
_atom_site_refinement_flags_adp
_atom_site_refinement_flags_occupancy
_atom_site_disorder_assembly
_atom_site_disorder_group
Ge1 Ge 0.33789(2) 0.36708(2) 0.41706(2) 0.02121(12) Uani 1 1 d . . . . .
Ge2 Ge 0.28885(2) 0.28585(2) 0.43768(2) 0.02337(12) Uani 1 1 d . . . . .
Ge3 Ge 0.23568(2) 0.38394(2) 0.42937(2) 0.02332(12) Uani 1 1 d . . . . .
Ge4 Ge 0.34012(2) 0.43778(2) 0.46183(2) 0.01957(11) Uani 1 1 d . . . . .
Ge5 Ge 0.39260(2) 0.33555(2) 0.46958(2) 0.02076(11) Uani 1 1 d . . . . .
Ge6 Ge 0.30800(2) 0.29093(2) 0.50274(2) 0.02205(12) Uani 1 1 d . . . . .
Ge7 Ge 0.20928(2) 0.31959(2) 0.47951(2) 0.02459(12) Uani 1 1 d . . . . .
Ge8 Ge 0.24637(2) 0.41232(2) 0.49228(2) 0.01928(11) Uani 1 1 d . . . . .
Ge9 Ge 0.33709(2) 0.38128(2) 0.51816(2) 0.01818(11) Uani 1 1 d . . . . .
Ge10 Ge 0.67230(2) 0.36572(2) 0.07787(2) 0.02221(12) Uani 1 1 d . . . . .
Ge11 Ge 0.61851(2) 0.28924(2) 0.10174(2) 0.02219(12) Uani 1 1 d . . . . .
Ge12 Ge 0.57128(2) 0.38909(2) 0.08977(2) 0.02316(12) Uani 1 1 d . . . . .
Ge13 Ge 0.67731(2) 0.44027(2) 0.11952(2) 0.02276(12) Uani 1 1 d . . . . .
Ge14 Ge 0.72540(2) 0.33681(2) 0.13121(2) 0.02239(12) Uani 1 1 d . . . . .
Ge15 Ge 0.63943(2) 0.29880(2) 0.16663(2) 0.02198(12) Uani 1 1 d . . . . .
Ge16 Ge 0.54177(2) 0.32992(2) 0.14241(2) 0.02394(12) Uani 1 1 d . . . . .
Ge17 Ge 0.58363(2) 0.42147(2) 0.15223(2) 0.02181(12) Uani 1 1 d . . . . .
Ge18 Ge 0.67398(2) 0.38918(2) 0.17778(2) 0.02175(12) Uani 1 1 d . . . . .
Ge19 Ge 0.00051(2) 0.13714(2) 0.25954(2) 0.02380(12) Uani 1 1 d . . . . .
Ge20 Ge -0.09924(2) 0.10798(2) 0.26961(2) 0.02419(12) Uani 1 1 d . . . . .
Ge21 Ge -0.06105(2) 0.21160(2) 0.27845(2) 0.02245(12) Uani 1 1 d . . . . .
Ge22 Ge 0.04477(2) 0.17561(2) 0.31336(2) 0.02350(12) Uani 1 1 d . . . . .
Ge23 Ge 0.00871(2) 0.06800(2) 0.30531(2) 0.02327(12) Uani 1 1 d . . . . .
Ge24 Ge -0.09048(2) 0.08121(2) 0.33341(2) 0.02195(12) Uani 1 1 d . . . . .
Ge25 Ge -0.13836(2) 0.16849(2) 0.31819(2) 0.02339(12) Uani 1 1 d . . . . .
Ge26 Ge -0.04765(2) 0.20775(2) 0.34454(2) 0.02215(12) Uani 1 1 d . . . . .
Ge27 Ge -0.00527(2) 0.12234(2) 0.36147(2) 0.02100(11) Uani 1 1 d . . . . .
P1 P 0.38446(5) 0.43249(5) 0.55990(3) 0.0201(3) Uani 1 1 d . . . . .
P2 P 0.72726(6) 0.44196(5) 0.21558(4) 0.0266(3) Uani 1 1 d . . . . .
P3 P 0.05340(6) 0.08073(5) 0.40321(4) 0.0261(3) Uani 1 1 d . . . . .
Si1 Si 0.37830(6) 0.37966(6) 0.36235(4) 0.0236(3) Uani 1 1 d . . . . .
Si2 Si 0.33948(6) 0.20565(5) 0.52071(4) 0.0233(3) Uani 1 1 d . . . . .
Si3 Si 0.18800(6) 0.48463(5) 0.50670(4) 0.0202(3) Uani 1 1 d . . . . .
Si4 Si 0.41419(7) 0.29932(6) 0.34385(4) 0.0318(4) Uani 1 1 d . . . . .
Si5 Si 0.30526(7) 0.40924(7) 0.32491(4) 0.0373(4) Uani 1 1 d . . . . .
Si6 Si 0.44774(7) 0.44397(7) 0.37244(4) 0.0344(4) Uani 1 1 d . . . . .
Si7 Si 0.43080(6) 0.18347(6) 0.50315(4) 0.0273(3) Uani 1 1 d . . . . .
Si8 Si 0.33292(7) 0.20622(6) 0.58096(4) 0.0289(3) Uani 1 1 d . . . . .
Si9 Si 0.27531(7) 0.14497(6) 0.49561(4) 0.0304(3) Uani 1 1 d . . . . .
Si10 Si 0.12103(6) 0.44460(6) 0.54174(4) 0.0238(3) Uani 1 1 d . . . . .
Si11 Si 0.24003(6) 0.55141(5) 0.53500(4) 0.0229(3) Uani 1 1 d . . . . .
Si12 Si 0.14373(7) 0.51988(6) 0.45677(4) 0.0292(3) Uani 1 1 d . . . . .
Si13 Si 0.71981(6) 0.37323(6) 0.02509(4) 0.0240(3) Uani 1 1 d . . . . .
Si14 Si 0.66771(6) 0.21225(5) 0.18371(4) 0.0232(3) Uani 1 1 d . . . . .
Si15 Si 0.53219(6) 0.49933(5) 0.16472(4) 0.0222(3) Uani 1 1 d . . . . .
Si16 Si 0.73636(7) 0.28927(6) 0.00266(4) 0.0298(3) Uani 1 1 d . . . . .
Si17 Si 0.80348(7) 0.42039(6) 0.03772(4) 0.0327(4) Uani 1 1 d . . . . .
Si18 Si 0.65609(7) 0.41979(6) -0.01064(4) 0.0297(3) Uani 1 1 d . . . . .
Si19 Si 0.72028(6) 0.16535(6) 0.14315(4) 0.0278(3) Uani 1 1 d . . . . .
Si20 Si 0.72050(7) 0.21591(6) 0.23588(4) 0.0297(3) Uani 1 1 d . . . . .
Si21 Si 0.58154(7) 0.17008(6) 0.19289(4) 0.0333(4) Uani 1 1 d . . . . .
Si22 Si 0.46386(7) 0.47095(7) 0.20332(4) 0.0390(4) Uani 1 1 d . . . . .
Si23 Si 0.48775(7) 0.53062(6) 0.11365(4) 0.0293(3) Uani 1 1 d . . . . .
Si24 Si 0.58688(7) 0.56619(7) 0.18922(5) 0.0378(4) Uani 1 1 d . . . . .
Si25 Si 0.04679(6) 0.13318(6) 0.20612(4) 0.0245(3) Uani 1 1 d . . . . .
Si26 Si -0.13545(6) -0.00268(6) 0.33542(4) 0.0267(3) Uani 1 1 d . . . . .
Si27 Si -0.03708(6) 0.29597(5) 0.36442(4) 0.0234(3) Uani 1 1 d . . . . .
Si28 Si 0.09179(7) 0.21436(6) 0.19942(5) 0.0366(4) Uani 1 1 d . . . . .
Si29 Si -0.02512(7) 0.12112(7) 0.16398(4) 0.0323(4) Uani 1 1 d . . . . .
Si30 Si 0.11060(6) 0.06311(6) 0.21211(4) 0.0272(3) Uani 1 1 d . . . . .
Si31 Si -0.11954(11) -0.05646(7) 0.28742(5) 0.0533(6) Uani 1 1 d . . . . .
Si33 Si -0.10146(8) -0.04453(6) 0.38591(4) 0.0378(4) Uani 1 1 d . . . . .
Si34 Si -0.12216(7) 0.33754(6) 0.34736(4) 0.0340(4) Uani 1 1 d . . . . .
Si35 Si -0.02957(6) 0.29538(6) 0.42497(4) 0.0262(3) Uani 1 1 d . . . . .
Si36 Si 0.04089(7) 0.33701(6) 0.34000(4) 0.0309(3) Uani 1 1 d . . . . .
C1 C 0.3608(3) 0.2466(3) 0.3497(2) 0.054(2) Uani 1 1 d . . . . .
H1A H 0.3257 0.2558 0.3371 0.081 Uiso 1 1 calc R U . . .
H1B H 0.3535 0.2427 0.3743 0.081 Uiso 1 1 calc R U . . .
H1C H 0.3754 0.2137 0.3407 0.081 Uiso 1 1 calc R U . . .
C2 C 0.4319(3) 0.3035(3) 0.29718(17) 0.0478(17) Uani 1 1 d . . . . .
H2A H 0.3982 0.3137 0.2835 0.072 Uiso 1 1 calc R U . . .
H2B H 0.4451 0.2694 0.2893 0.072 Uiso 1 1 calc R U . . .
H2C H 0.4617 0.3295 0.2943 0.072 Uiso 1 1 calc R U . . .
C3 C 0.4785(3) 0.2824(3) 0.3699(2) 0.060(2) Uani 1 1 d . . . . .
H3A H 0.4902 0.2468 0.3644 0.090 Uiso 1 1 calc R U . . .
H3B H 0.4704 0.2848 0.3945 0.090 Uiso 1 1 calc R U . . .
H3C H 0.5089 0.3067 0.3646 0.090 Uiso 1 1 calc R U . . .
C4 C 0.2631(3) 0.4632(3) 0.3441(2) 0.059(2) Uani 1 1 d . . . . .
H4A H 0.2885 0.4911 0.3520 0.089 Uiso 1 1 calc R U . . .
H4B H 0.2424 0.4497 0.3637 0.089 Uiso 1 1 calc R U . . .
H4C H 0.2362 0.4769 0.3266 0.089 Uiso 1 1 calc R U . . .
C5 C 0.2571(3) 0.3546(3) 0.3142(2) 0.064(2) Uani 1 1 d . . . . .
H5A H 0.2252 0.3673 0.2998 0.096 Uiso 1 1 calc R U . . .
H5B H 0.2429 0.3397 0.3356 0.096 Uiso 1 1 calc R U . . .
H5C H 0.2775 0.3278 0.3016 0.096 Uiso 1 1 calc R U . . .
C6 C 0.3371(4) 0.4343(4) 0.2845(2) 0.085(3) Uani 1 1 d . . . . .
H6A H 0.3616 0.4075 0.2750 0.127 Uiso 1 1 calc R U . . .
H6B H 0.3593 0.4656 0.2898 0.127 Uiso 1 1 calc R U . . .
H6C H 0.3069 0.4428 0.2675 0.127 Uiso 1 1 calc R U . . .
C7 C 0.4125(3) 0.5086(2) 0.38053(19) 0.0528(19) Uani 1 1 d . . . . .
H7A H 0.4412 0.5361 0.3819 0.079 Uiso 1 1 calc R U . . .
H7B H 0.3927 0.5071 0.4023 0.079 Uiso 1 1 calc R U . . .
H7C H 0.3855 0.5163 0.3615 0.079 Uiso 1 1 calc R U . . .
C8 C 0.4943(3) 0.4283(3) 0.4109(2) 0.055(2) Uani 1 1 d . . . . .
H8A H 0.5090 0.3928 0.4087 0.082 Uiso 1 1 calc R U . . .
H8B H 0.4725 0.4309 0.4319 0.082 Uiso 1 1 calc R U . . .
H8C H 0.5259 0.4530 0.4122 0.082 Uiso 1 1 calc R U . . .
C9 C 0.4903(4) 0.4510(4) 0.3326(2) 0.083(3) Uani 1 1 d . . . . .
H9A H 0.4647 0.4554 0.3124 0.125 Uiso 1 1 calc R U . . .
H9B H 0.5133 0.4197 0.3296 0.125 Uiso 1 1 calc R U . . .
H9C H 0.5149 0.4815 0.3350 0.125 Uiso 1 1 calc R U . . .
C10 C 0.4873(2) 0.2216(2) 0.52668(18) 0.0400(15) Uani 1 1 d . . . . .
H10A H 0.5243 0.2108 0.5187 0.060 Uiso 1 1 calc R U . . .
H10B H 0.4852 0.2151 0.5515 0.060 Uiso 1 1 calc R U . . .
H10C H 0.4818 0.2588 0.5221 0.060 Uiso 1 1 calc R U . . .
C11 C 0.4400(2) 0.1125(2) 0.51368(16) 0.0341(13) Uani 1 1 d . . . . .
H11A H 0.4113 0.0921 0.5008 0.051 Uiso 1 1 calc R U . . .
H11B H 0.4356 0.1072 0.5385 0.051 Uiso 1 1 calc R U . . .
H11C H 0.4777 0.1011 0.5072 0.051 Uiso 1 1 calc R U . . .
C12 C 0.4380(3) 0.1936(2) 0.45577(16) 0.0385(14) Uani 1 1 d . . . . .
H12A H 0.4755 0.1823 0.4490 0.058 Uiso 1 1 calc R U . . .
H12B H 0.4329 0.2306 0.4503 0.058 Uiso 1 1 calc R U . . .
H12C H 0.4091 0.1731 0.4431 0.058 Uiso 1 1 calc R U . . .
C13 C 0.2591(3) 0.2225(3) 0.59254(18) 0.0545(19) Uani 1 1 d . . . . .
H13A H 0.2336 0.1946 0.5845 0.082 Uiso 1 1 calc R U . . .
H13B H 0.2478 0.2554 0.5815 0.082 Uiso 1 1 calc R U . . .
H13C H 0.2572 0.2259 0.6177 0.082 Uiso 1 1 calc R U . . .
C14 C 0.3824(3) 0.2564(2) 0.59900(16) 0.0383(14) Uani 1 1 d . . . . .
H14A H 0.4214 0.2443 0.5970 0.057 Uiso 1 1 calc R U . . .
H14B H 0.3746 0.2623 0.6234 0.057 Uiso 1 1 calc R U . . .
H14C H 0.3772 0.2890 0.5861 0.057 Uiso 1 1 calc R U . . .
C15 C 0.3546(3) 0.1419(2) 0.60002(17) 0.0477(17) Uani 1 1 d . . . . .
H15A H 0.3316 0.1141 0.5894 0.071 Uiso 1 1 calc R U . . .
H15B H 0.3489 0.1423 0.6250 0.071 Uiso 1 1 calc R U . . .
H15C H 0.3945 0.1355 0.5957 0.071 Uiso 1 1 calc R U . . .
C16 C 0.2038(3) 0.1722(3) 0.48883(19) 0.0442(16) Uani 1 1 d . . . . .
H16A H 0.2049 0.2009 0.4722 0.066 Uiso 1 1 calc R U . . .
H16B H 0.1901 0.1853 0.5108 0.066 Uiso 1 1 calc R U . . .
H16C H 0.1782 0.1450 0.4799 0.066 Uiso 1 1 calc R U . . .
C17 C 0.2684(3) 0.0880(2) 0.52567(18) 0.0460(17) Uani 1 1 d . . . . .
H17A H 0.2494 0.0992 0.5465 0.069 Uiso 1 1 calc R U . . .
H17B H 0.3060 0.0746 0.5321 0.069 Uiso 1 1 calc R U . . .
H17C H 0.2462 0.0605 0.5141 0.069 Uiso 1 1 calc R U . . .
C18 C 0.3014(3) 0.1203(2) 0.45355(16) 0.0350(13) Uani 1 1 d . . . . .
H18A H 0.2736 0.0963 0.4432 0.052 Uiso 1 1 calc R U . . .
H18B H 0.3373 0.1019 0.4576 0.052 Uiso 1 1 calc R U . . .
H18C H 0.3071 0.1497 0.4379 0.052 Uiso 1 1 calc R U . . .
C19 C 0.0717(2) 0.4047(2) 0.51429(16) 0.0365(14) Uani 1 1 d . . . . .
H19A H 0.0515 0.4273 0.4977 0.055 Uiso 1 1 calc R U . . .
H19B H 0.0444 0.3873 0.5289 0.055 Uiso 1 1 calc R U . . .
H19C H 0.0931 0.3784 0.5019 0.055 Uiso 1 1 calc R U . . .
C20 C 0.1572(2) 0.4008(2) 0.57412(16) 0.0367(14) Uani 1 1 d . . . . .
H20A H 0.1288 0.3809 0.5864 0.055 Uiso 1 1 calc R U . . .
H20B H 0.1795 0.4218 0.5907 0.055 Uiso 1 1 calc R U . . .
H20C H 0.1821 0.3767 0.5622 0.055 Uiso 1 1 calc R U . . .
C21 C 0.0781(3) 0.4943(2) 0.56497(17) 0.0399(15) Uani 1 1 d . . . . .
H21A H 0.1022 0.5123 0.5822 0.060 Uiso 1 1 calc R U . . .
H21B H 0.0471 0.4769 0.5765 0.060 Uiso 1 1 calc R U . . .
H21C H 0.0626 0.5197 0.5483 0.060 Uiso 1 1 calc R U . . .
C22 C 0.2545(2) 0.5348(2) 0.58130(15) 0.0334(13) Uani 1 1 d . . . . .
H22A H 0.2822 0.5065 0.5829 0.050 Uiso 1 1 calc R U . . .
H22B H 0.2194 0.5237 0.5918 0.050 Uiso 1 1 calc R U . . .
H22C H 0.2696 0.5655 0.5935 0.050 Uiso 1 1 calc R U . . .
C23 C 0.3085(2) 0.5635(2) 0.51374(16) 0.0346(14) Uani 1 1 d . . . . .
H23A H 0.3331 0.5331 0.5170 0.052 Uiso 1 1 calc R U . . .
H23B H 0.3269 0.5942 0.5241 0.052 Uiso 1 1 calc R U . . .
H23C H 0.3014 0.5695 0.4890 0.052 Uiso 1 1 calc R U . . .
C24 C 0.1984(3) 0.6137(2) 0.53355(17) 0.0379(14) Uani 1 1 d . . . . .
H24A H 0.1939 0.6255 0.5096 0.057 Uiso 1 1 calc R U . . .
H24B H 0.2184 0.6404 0.5472 0.057 Uiso 1 1 calc R U . . .
H24C H 0.1611 0.6076 0.5431 0.057 Uiso 1 1 calc R U . . .
C25 C 0.1071(3) 0.4707(3) 0.42844(17) 0.0433(16) Uani 1 1 d . . . . .
H25A H 0.0902 0.4882 0.4081 0.065 Uiso 1 1 calc R U . . .
H25B H 0.0775 0.4534 0.4413 0.065 Uiso 1 1 calc R U . . .
H25C H 0.1345 0.4447 0.4210 0.065 Uiso 1 1 calc R U . . .
C26 C 0.1975(3) 0.5546(3) 0.43086(18) 0.055(2) Uani 1 1 d . . . . .
H26A H 0.2251 0.5294 0.4227 0.083 Uiso 1 1 calc R U . . .
H26B H 0.2168 0.5808 0.4453 0.083 Uiso 1 1 calc R U . . .
H26C H 0.1787 0.5717 0.4110 0.083 Uiso 1 1 calc R U . . .
C27 C 0.0881(3) 0.5673(3) 0.47065(19) 0.055(2) Uani 1 1 d . . . . .
H27A H 0.1056 0.5939 0.4857 0.082 Uiso 1 1 calc R U . . .
H27B H 0.0592 0.5487 0.4833 0.082 Uiso 1 1 calc R U . . .
H27C H 0.0707 0.5841 0.4502 0.082 Uiso 1 1 calc R U . . .
C28 C 0.8017(3) 0.2610(3) 0.02293(19) 0.0453(16) Uani 1 1 d . . . . .
H28A H 0.8073 0.2257 0.0141 0.068 Uiso 1 1 calc R U . . .
H28B H 0.7981 0.2598 0.0480 0.068 Uiso 1 1 calc R U . . .
H28C H 0.8342 0.2828 0.0173 0.068 Uiso 1 1 calc R U . . .
C29 C 0.6764(3) 0.2448(2) 0.01155(18) 0.0469(17) Uani 1 1 d . . . . .
H29A H 0.6815 0.2118 -0.0007 0.070 Uiso 1 1 calc R U . . .
H29B H 0.6409 0.2611 0.0036 0.070 Uiso 1 1 calc R U . . .
H29C H 0.6754 0.2381 0.0364 0.070 Uiso 1 1 calc R U . . .
C30 C 0.7461(3) 0.2945(3) -0.04517(16) 0.0473(17) Uani 1 1 d . . . . .
H30A H 0.7520 0.2597 -0.0548 0.071 Uiso 1 1 calc R U . . .
H30B H 0.7791 0.3164 -0.0495 0.071 Uiso 1 1 calc R U . . .
H30C H 0.7124 0.3102 -0.0561 0.071 Uiso 1 1 calc R U . . .
C31 C 0.8524(3) 0.3850(3) 0.06837(17) 0.0442(16) Uani 1 1 d . . . . .
H31A H 0.8651 0.3527 0.0576 0.066 Uiso 1 1 calc R U . . .
H31B H 0.8326 0.3767 0.0895 0.066 Uiso 1 1 calc R U . . .
H31C H 0.8851 0.4071 0.0741 0.066 Uiso 1 1 calc R U . . .
C32 C 0.8374(3) 0.4318(4) -0.0043(2) 0.063(2) Uani 1 1 d . . . . .
H32A H 0.8418 0.3985 -0.0163 0.095 Uiso 1 1 calc R U . . .
H32B H 0.8746 0.4477 -0.0002 0.095 Uiso 1 1 calc R U . . .
H32C H 0.8137 0.4552 -0.0185 0.095 Uiso 1 1 calc R U . . .
C33 C 0.7888(3) 0.4861(3) 0.0568(2) 0.062(2) Uani 1 1 d . . . . .
H33A H 0.8240 0.5060 0.0589 0.093 Uiso 1 1 calc R U . . .
H33B H 0.7730 0.4816 0.0797 0.093 Uiso 1 1 calc R U . . .
H33C H 0.7616 0.5048 0.0417 0.093 Uiso 1 1 calc R U . . .
C34 C 0.5949(3) 0.3769(2) -0.02114(17) 0.0393(14) Uani 1 1 d . . . . .
H34A H 0.5668 0.3962 -0.0351 0.059 Uiso 1 1 calc R U . . .
H34B H 0.5781 0.3652 0.0003 0.059 Uiso 1 1 calc R U . . .
H34C H 0.6076 0.3466 -0.0342 0.059 Uiso 1 1 calc R U . . .
C35 C 0.6908(3) 0.4403(3) -0.05121(17) 0.0465(17) Uani 1 1 d . . . . .
H35A H 0.6625 0.4553 -0.0673 0.070 Uiso 1 1 calc R U . . .
H35B H 0.7082 0.4099 -0.0619 0.070 Uiso 1 1 calc R U . . .
H35C H 0.7199 0.4664 -0.0457 0.070 Uiso 1 1 calc R U . . .
C36 C 0.6300(3) 0.4793(2) 0.01228(18) 0.0473(17) Uani 1 1 d . . . . .
H36A H 0.6043 0.4988 -0.0032 0.071 Uiso 1 1 calc R U . . .
H36B H 0.6622 0.5014 0.0191 0.071 Uiso 1 1 calc R U . . .
H36C H 0.6101 0.4687 0.0329 0.071 Uiso 1 1 calc R U . . .
C37 C 0.6740(3) 0.1377(3) 0.10751(17) 0.0414(15) Uani 1 1 d . . . . .
H37A H 0.6568 0.1662 0.0940 0.062 Uiso 1 1 calc R U . . .
H37B H 0.6442 0.1164 0.1174 0.062 Uiso 1 1 calc R U . . .
H37C H 0.6967 0.1160 0.0924 0.062 Uiso 1 1 calc R U . . .
C38 C 0.7758(2) 0.2054(2) 0.12252(16) 0.0351(14) Uani 1 1 d . . . . .
H38A H 0.7986 0.1831 0.1080 0.053 Uiso 1 1 calc R U . . .
H38B H 0.8000 0.2215 0.1405 0.053 Uiso 1 1 calc R U . . .
H38C H 0.7577 0.2327 0.1083 0.053 Uiso 1 1 calc R U . . .
C39 C 0.7555(3) 0.1097(2) 0.16731(18) 0.0407(15) Uani 1 1 d . . . . .
H39A H 0.7730 0.0862 0.1509 0.061 Uiso 1 1 calc R U . . .
H39B H 0.7272 0.0906 0.1802 0.061 Uiso 1 1 calc R U . . .
H39C H 0.7845 0.1235 0.1834 0.061 Uiso 1 1 calc R U . . .
C40 C 0.6945(3) 0.2701(2) 0.26360(16) 0.0411(15) Uani 1 1 d . . . . .
H40A H 0.6963 0.3030 0.2509 0.062 Uiso 1 1 calc R U . . .
H40B H 0.7182 0.2723 0.2847 0.062 Uiso 1 1 calc R U . . .
H40C H 0.6553 0.2631 0.2696 0.062 Uiso 1 1 calc R U . . .
C41 C 0.7134(3) 0.1534(2) 0.26036(16) 0.0418(15) Uani 1 1 d . . . . .
H41A H 0.6741 0.1490 0.2671 0.063 Uiso 1 1 calc R U . . .
H41B H 0.7381 0.1543 0.2811 0.063 Uiso 1 1 calc R U . . .
H41C H 0.7242 0.1241 0.2457 0.063 Uiso 1 1 calc R U . . .
C42 C 0.7967(2) 0.2274(2) 0.22650(17) 0.0400(15) Uani 1 1 d . . . . .
H42A H 0.8130 0.1955 0.2171 0.060 Uiso 1 1 calc R U . . .
H42B H 0.8173 0.2371 0.2479 0.060 Uiso 1 1 calc R U . . .
H42C H 0.7996 0.2556 0.2096 0.060 Uiso 1 1 calc R U . . .
C43 C 0.5487(3) 0.1975(3) 0.23250(18) 0.0536(19) Uani 1 1 d . . . . .
H43A H 0.5433 0.2352 0.2297 0.080 Uiso 1 1 calc R U . . .
H43B H 0.5735 0.1908 0.2527 0.080 Uiso 1 1 calc R U . . .
H43C H 0.5120 0.1808 0.2357 0.080 Uiso 1 1 calc R U . . .
C44 C 0.5306(3) 0.1756(3) 0.15454(17) 0.0408(15) Uani 1 1 d . . . . .
H44A H 0.5492 0.1638 0.1337 0.061 Uiso 1 1 calc R U . . .
H44B H 0.5189 0.2120 0.1516 0.061 Uiso 1 1 calc R U . . .
H44C H 0.4974 0.1538 0.1584 0.061 Uiso 1 1 calc R U . . .
C45 C 0.5965(3) 0.0982(3) 0.1988(2) 0.057(2) Uani 1 1 d . . . . .
H45A H 0.5608 0.0795 0.2015 0.086 Uiso 1 1 calc R U . . .
H45B H 0.6208 0.0931 0.2194 0.086 Uiso 1 1 calc R U . . .
H45C H 0.6154 0.0849 0.1785 0.086 Uiso 1 1 calc R U . . .
C46 C 0.4064(3) 0.4339(3) 0.1793(2) 0.066(2) Uani 1 1 d . . . . .
H46A H 0.3879 0.4568 0.1621 0.099 Uiso 1 1 calc R U . . .
H46B H 0.3785 0.4218 0.1956 0.099 Uiso 1 1 calc R U . . .
H46C H 0.4228 0.4039 0.1676 0.099 Uiso 1 1 calc R U . . .
C47 C 0.4947(3) 0.4241(4) 0.2355(2) 0.069(2) Uani 1 1 d . . . . .
H47A H 0.4647 0.4101 0.2497 0.103 Uiso 1 1 calc R U . . .
H47B H 0.5228 0.4420 0.2504 0.103 Uiso 1 1 calc R U . . .
H47C H 0.5130 0.3954 0.2234 0.103 Uiso 1 1 calc R U . . .
C48 C 0.4304(3) 0.5274(3) 0.2236(3) 0.074(3) Uani 1 1 d . . . . .
H48A H 0.4158 0.5512 0.2056 0.110 Uiso 1 1 calc R U . . .
H48B H 0.4583 0.5457 0.2384 0.110 Uiso 1 1 calc R U . . .
H48C H 0.3992 0.5155 0.2376 0.110 Uiso 1 1 calc R U . . .
C49 C 0.4378(3) 0.5851(3) 0.12434(19) 0.056(2) Uani 1 1 d . . . . .
H49A H 0.4591 0.6137 0.1353 0.084 Uiso 1 1 calc R U . . .
H49B H 0.4095 0.5722 0.1401 0.084 Uiso 1 1 calc R U . . .
H49C H 0.4189 0.5977 0.1031 0.084 Uiso 1 1 calc R U . . .
C50 C 0.4463(3) 0.4809(3) 0.0897(2) 0.060(2) Uani 1 1 d . . . . .
H50A H 0.4296 0.4964 0.0686 0.090 Uiso 1 1 calc R U . . .
H50B H 0.4162 0.4678 0.1041 0.090 Uiso 1 1 calc R U . . .
H50C H 0.4711 0.4520 0.0835 0.090 Uiso 1 1 calc R U . . .
C51 C 0.5440(4) 0.5579(4) 0.0858(2) 0.076(3) Uani 1 1 d . . . . .
H51A H 0.5679 0.5295 0.0777 0.115 Uiso 1 1 calc R U . . .
H51B H 0.5673 0.5827 0.0992 0.115 Uiso 1 1 calc R U . . .
H51C H 0.5263 0.5758 0.0659 0.115 Uiso 1 1 calc R U . . .
C52 C 0.5450(3) 0.6280(2) 0.18988(17) 0.0373(14) Uani 1 1 d . . . . .
H52A H 0.5371 0.6397 0.1662 0.056 Uiso 1 1 calc R U . . .
H52B H 0.5665 0.6548 0.2025 0.056 Uiso 1 1 calc R U . . .
H52C H 0.5093 0.6217 0.2013 0.056 Uiso 1 1 calc R U . . .
C53 C 0.6058(4) 0.5514(3) 0.23614(19) 0.058(2) Uani 1 1 d . . . . .
H53A H 0.5719 0.5403 0.2479 0.087 Uiso 1 1 calc R U . . .
H53B H 0.6213 0.5827 0.2473 0.087 Uiso 1 1 calc R U . . .
H53C H 0.6340 0.5235 0.2374 0.087 Uiso 1 1 calc R U . . .
C54 C 0.6519(3) 0.5756(3) 0.1659(2) 0.061(2) Uani 1 1 d . . . . .
H54A H 0.6724 0.5425 0.1648 0.091 Uiso 1 1 calc R U . . .
H54B H 0.6756 0.6015 0.1780 0.091 Uiso 1 1 calc R U . . .
H54C H 0.6426 0.5879 0.1425 0.091 Uiso 1 1 calc R U . . .
C55 C 0.1406(3) 0.2279(3) 0.2376(2) 0.0538(19) Uani 1 1 d . . . . .
H55A H 0.1727 0.2039 0.2373 0.081 Uiso 1 1 calc R U . . .
H55B H 0.1202 0.2230 0.2589 0.081 Uiso 1 1 calc R U . . .
H55C H 0.1543 0.2639 0.2364 0.081 Uiso 1 1 calc R U . . .
C56 C 0.0379(3) 0.2671(2) 0.19590(18) 0.0422(15) Uani 1 1 d . . . . .
H56A H 0.0569 0.3010 0.1955 0.063 Uiso 1 1 calc R U . . .
H56B H 0.0134 0.2654 0.2158 0.063 Uiso 1 1 calc R U . . .
H56C H 0.0151 0.2625 0.1746 0.063 Uiso 1 1 calc R U . . .
C57 C 0.1335(4) 0.2145(3) 0.1595(2) 0.070(3) Uani 1 1 d . . . . .
H57A H 0.1093 0.2035 0.1398 0.106 Uiso 1 1 calc R U . . .
H57B H 0.1654 0.1903 0.1623 0.106 Uiso 1 1 calc R U . . .
H57C H 0.1478 0.2497 0.1553 0.106 Uiso 1 1 calc R U . . .
C58 C -0.0815(3) 0.1710(3) 0.16957(19) 0.0489(17) Uani 1 1 d . . . . .
H58A H -0.1121 0.1652 0.1524 0.073 Uiso 1 1 calc R U . . .
H58B H -0.0656 0.2059 0.1664 0.073 Uiso 1 1 calc R U . . .
H58C H -0.0962 0.1682 0.1928 0.073 Uiso 1 1 calc R U . . .
C59 C 0.0050(3) 0.1289(3) 0.12018(16) 0.0523(19) Uani 1 1 d . . . . .
H59A H 0.0326 0.1011 0.1164 0.078 Uiso 1 1 calc R U . . .
H59B H 0.0237 0.1628 0.1187 0.078 Uiso 1 1 calc R U . . .
H59C H -0.0254 0.1267 0.1025 0.078 Uiso 1 1 calc R U . . .
C60 C -0.0578(3) 0.0558(3) 0.1680(2) 0.060(2) Uani 1 1 d . . . . .
H60A H -0.0306 0.0290 0.1615 0.089 Uiso 1 1 calc R U . . .
H60B H -0.0914 0.0537 0.1527 0.089 Uiso 1 1 calc R U . . .
H60C H -0.0686 0.0502 0.1919 0.089 Uiso 1 1 calc R U . . .
C61 C 0.1628(3) 0.0763(3) 0.24851(19) 0.0489(17) Uani 1 1 d . . . . .
H61A H 0.1841 0.1080 0.2435 0.073 Uiso 1 1 calc R U . . .
H61B H 0.1888 0.0468 0.2511 0.073 Uiso 1 1 calc R U . . .
H61C H 0.1426 0.0811 0.2700 0.073 Uiso 1 1 calc R U . . .
C62 C 0.0722(3) 0.0008(2) 0.22145(17) 0.0397(15) Uani 1 1 d . . . . .
H62A H 0.0440 -0.0060 0.2029 0.060 Uiso 1 1 calc R U . . .
H62B H 0.0533 0.0040 0.2435 0.060 Uiso 1 1 calc R U . . .
H62C H 0.0993 -0.0280 0.2228 0.060 Uiso 1 1 calc R U . . .
C63 C 0.1476(3) 0.0547(3) 0.17058(17) 0.0464(17) Uani 1 1 d . . . . .
H63A H 0.1206 0.0430 0.1526 0.070 Uiso 1 1 calc R U . . .
H63B H 0.1777 0.0288 0.1736 0.070 Uiso 1 1 calc R U . . .
H63C H 0.1641 0.0881 0.1638 0.070 Uiso 1 1 calc R U . . .
C64 C -0.1654(4) -0.1155(3) 0.2912(2) 0.065(2) Uani 1 1 d . . . . .
H64A H -0.2051 -0.1047 0.2917 0.097 Uiso 1 1 calc R U . . .
H64B H -0.1552 -0.1341 0.3126 0.097 Uiso 1 1 calc R U . . .
H64C H -0.1599 -0.1384 0.2714 0.097 Uiso 1 1 calc R U . . .
C65 C -0.1429(6) -0.0274(4) 0.2456(3) 0.117(4) Uani 1 1 d . U . . .
H65A H -0.1120 -0.0068 0.2364 0.175 Uiso 1 1 calc R U . . .
H65B H -0.1755 -0.0048 0.2491 0.175 Uiso 1 1 calc R U . . .
H65C H -0.1534 -0.0552 0.2293 0.175 Uiso 1 1 calc R U . . .
C66 C -0.0441(4) -0.0768(4) 0.2884(3) 0.115(5) Uani 1 1 d . . . . .
H66A H -0.0380 -0.1020 0.2699 0.173 Uiso 1 1 calc R U . . .
H66B H -0.0345 -0.0929 0.3108 0.173 Uiso 1 1 calc R U . . .
H66C H -0.0201 -0.0462 0.2852 0.173 Uiso 1 1 calc R U . . .
C70 C -0.1361(3) -0.1096(2) 0.3916(2) 0.0506(18) Uani 1 1 d . . . . .
H70A H -0.1263 -0.1327 0.3726 0.076 Uiso 1 1 calc R U . . .
H70B H -0.1772 -0.1051 0.3917 0.076 Uiso 1 1 calc R U . . .
H70C H -0.1229 -0.1251 0.4136 0.076 Uiso 1 1 calc R U . . .
C71 C -0.1203(6) 0.0000(3) 0.4227(2) 0.100(4) Uani 1 1 d . . . . .
H71A H -0.1088 0.0357 0.4174 0.149 Uiso 1 1 calc R U . . .
H71B H -0.1006 -0.0116 0.4440 0.149 Uiso 1 1 calc R U . . .
H71C H -0.1611 -0.0011 0.4258 0.149 Uiso 1 1 calc R U . . .
C72 C -0.0251(3) -0.0544(3) 0.3865(2) 0.069(2) Uani 1 1 d . . . . .
H72A H -0.0152 -0.0771 0.3672 0.103 Uiso 1 1 calc R U . . .
H72B H -0.0129 -0.0708 0.4083 0.103 Uiso 1 1 calc R U . . .
H72C H -0.0061 -0.0207 0.3842 0.103 Uiso 1 1 calc R U . . .
C73 C -0.1249(3) 0.4037(2) 0.36715(18) 0.0461(17) Uani 1 1 d . . . . .
H73A H -0.1555 0.4238 0.3560 0.069 Uiso 1 1 calc R U . . .
H73B H -0.0889 0.4216 0.3640 0.069 Uiso 1 1 calc R U . . .
H73C H -0.1317 0.4005 0.3919 0.069 Uiso 1 1 calc R U . . .
C74 C -0.1260(4) 0.3484(3) 0.29966(18) 0.066(3) Uani 1 1 d . . . . .
H74A H -0.1267 0.3147 0.2878 0.099 Uiso 1 1 calc R U . . .
H74B H -0.0928 0.3683 0.2928 0.099 Uiso 1 1 calc R U . . .
H74C H -0.1603 0.3680 0.2934 0.099 Uiso 1 1 calc R U . . .
C75 C -0.1856(3) 0.2996(3) 0.3609(3) 0.069(2) Uani 1 1 d . . . . .
H75A H -0.1856 0.2652 0.3500 0.103 Uiso 1 1 calc R U . . .
H75B H -0.2201 0.3184 0.3539 0.103 Uiso 1 1 calc R U . . .
H75C H -0.1842 0.2955 0.3861 0.103 Uiso 1 1 calc R U . . .
C76 C -0.0265(3) 0.3644(2) 0.44189(16) 0.0395(15) Uani 1 1 d . . . . .
H76A H 0.0058 0.3825 0.4322 0.059 Uiso 1 1 calc R U . . .
H76B H -0.0222 0.3638 0.4671 0.059 Uiso 1 1 calc R U . . .
H76C H -0.0614 0.3827 0.4352 0.059 Uiso 1 1 calc R U . . .
C77 C 0.0370(3) 0.2616(2) 0.43940(16) 0.0380(14) Uani 1 1 d . . . . .
H77A H 0.0399 0.2283 0.4272 0.057 Uiso 1 1 calc R U . . .
H77B H 0.0364 0.2553 0.4643 0.057 Uiso 1 1 calc R U . . .
H77C H 0.0695 0.2835 0.4342 0.057 Uiso 1 1 calc R U . . .
C78 C -0.0927(3) 0.2626(3) 0.44335(17) 0.0435(16) Uani 1 1 d . . . . .
H78A H -0.1263 0.2841 0.4388 0.065 Uiso 1 1 calc R U . . .
H78B H -0.0867 0.2583 0.4683 0.065 Uiso 1 1 calc R U . . .
H78C H -0.0980 0.2284 0.4325 0.065 Uiso 1 1 calc R U . . .
C79 C 0.0432(3) 0.3262(3) 0.29303(17) 0.0474(17) Uani 1 1 d . . . . .
H79A H 0.0089 0.3404 0.2818 0.071 Uiso 1 1 calc R U . . .
H79B H 0.0455 0.2888 0.2884 0.071 Uiso 1 1 calc R U . . .
H79C H 0.0763 0.3437 0.2840 0.071 Uiso 1 1 calc R U . . .
C80 C 0.0351(3) 0.4091(2) 0.34690(19) 0.0524(19) Uani 1 1 d . . . . .
H80A H 0.0692 0.4263 0.3389 0.079 Uiso 1 1 calc R U . . .
H80B H 0.0309 0.4162 0.3715 0.079 Uiso 1 1 calc R U . . .
H80C H 0.0021 0.4225 0.3338 0.079 Uiso 1 1 calc R U . . .
C81 C 0.1089(3) 0.3128(3) 0.3597(2) 0.058(2) Uani 1 1 d . . . . .
H81A H 0.1100 0.2747 0.3583 0.087 Uiso 1 1 calc R U . . .
H81B H 0.1119 0.3235 0.3840 0.087 Uiso 1 1 calc R U . . .
H81C H 0.1405 0.3275 0.3472 0.087 Uiso 1 1 calc R U . . .
C101 C 0.3680(2) 0.40118(19) 0.60216(13) 0.0217(11) Uani 1 1 d . . . . .
H101 H 0.3890 0.3674 0.6040 0.026 Uiso 1 1 calc R U . . .
C102 C 0.3052(2) 0.3900(2) 0.60562(14) 0.0272(12) Uani 1 1 d . . . . .
H10H H 0.2928 0.3645 0.5878 0.033 Uiso 1 1 calc R U . . .
H10I H 0.2835 0.4226 0.6017 0.033 Uiso 1 1 calc R U . . .
C103 C 0.2928(3) 0.3685(2) 0.64147(15) 0.0338(13) Uani 1 1 d . . . . .
H10J H 0.2515 0.3636 0.6434 0.041 Uiso 1 1 calc R U . . .
H10K H 0.3111 0.3340 0.6444 0.041 Uiso 1 1 calc R U . . .
C104 C 0.3140(3) 0.4047(2) 0.66973(15) 0.0375(14) Uani 1 1 d . . . . .
H10L H 0.3072 0.3888 0.6925 0.045 Uiso 1 1 calc R U . . .
H10M H 0.2929 0.4380 0.6682 0.045 Uiso 1 1 calc R U . . .
C105 C 0.3767(3) 0.4154(3) 0.66667(15) 0.0387(14) Uani 1 1 d . . . . .
H10N H 0.3981 0.3826 0.6706 0.046 Uiso 1 1 calc R U . . .
H10O H 0.3891 0.4406 0.6847 0.046 Uiso 1 1 calc R U . . .
C106 C 0.3899(3) 0.4374(2) 0.63102(13) 0.0310(13) Uani 1 1 d . . . . .
H10P H 0.3722 0.4721 0.6282 0.037 Uiso 1 1 calc R U . . .
H10Q H 0.4313 0.4417 0.6293 0.037 Uiso 1 1 calc R U . . .
C107 C 0.4609(2) 0.41601(19) 0.55601(13) 0.0216(11) Uani 1 1 d . . . . .
H107 H 0.4811 0.4348 0.5753 0.026 Uiso 1 1 calc R U . . .
C108 C 0.4774(2) 0.3586(2) 0.56019(14) 0.0260(11) Uani 1 1 d . . . . .
H10F H 0.4653 0.3458 0.5829 0.031 Uiso 1 1 calc R U . . .
H10G H 0.4576 0.3377 0.5420 0.031 Uiso 1 1 calc R U . . .
C109 C 0.5408(2) 0.3509(2) 0.55761(16) 0.0308(13) Uani 1 1 d . . . . .
H10D H 0.5499 0.3133 0.5596 0.037 Uiso 1 1 calc R U . . .
H10E H 0.5606 0.3694 0.5769 0.037 Uiso 1 1 calc R U . . .
C110 C 0.5613(2) 0.3718(2) 0.52312(17) 0.0355(14) Uani 1 1 d . . . . .
H11H H 0.6027 0.3669 0.5220 0.043 Uiso 1 1 calc R U . . .
H11I H 0.5431 0.3521 0.5038 0.043 Uiso 1 1 calc R U . . .
C111 C 0.5471(2) 0.4292(2) 0.51945(17) 0.0349(14) Uani 1 1 d . . . . .
H11F H 0.5590 0.4418 0.4966 0.042 Uiso 1 1 calc R U . . .
H11G H 0.5682 0.4492 0.5375 0.042 Uiso 1 1 calc R U . . .
C112 C 0.4839(2) 0.4388(2) 0.52280(15) 0.0275(12) Uani 1 1 d . . . . .
H11D H 0.4634 0.4232 0.5027 0.033 Uiso 1 1 calc R U . . .
H11E H 0.4767 0.4768 0.5223 0.033 Uiso 1 1 calc R U . . .
C201 C 0.7123(2) 0.4153(2) 0.25908(13) 0.0259(12) Uani 1 1 d . . . . .
H201 H 0.7324 0.3813 0.2622 0.031 Uiso 1 1 calc R U . . .
C202 C 0.6490(2) 0.4070(2) 0.26330(15) 0.0322(13) Uani 1 1 d . . . . .
H20L H 0.6355 0.3796 0.2470 0.039 Uiso 1 1 calc R U . . .
H20M H 0.6286 0.4396 0.2574 0.039 Uiso 1 1 calc R U . . .
C203 C 0.6352(3) 0.3909(2) 0.30024(15) 0.0373(14) Uani 1 1 d . . . . .
H20J H 0.5938 0.3877 0.3022 0.045 Uiso 1 1 calc R U . . .
H20K H 0.6523 0.3564 0.3054 0.045 Uiso 1 1 calc R U . . .
C204 C 0.6578(3) 0.4307(2) 0.32632(15) 0.0392(15) Uani 1 1 d . . . . .
H20H H 0.6385 0.4645 0.3223 0.047 Uiso 1 1 calc R U . . .
H20I H 0.6497 0.4189 0.3500 0.047 Uiso 1 1 calc R U . . .
C205 C 0.7206(3) 0.4378(2) 0.32308(15) 0.0380(14) Uani 1 1 d . . . . .
H20F H 0.7400 0.4046 0.3289 0.046 Uiso 1 1 calc R U . . .
H20G H 0.7342 0.4646 0.3397 0.046 Uiso 1 1 calc R U . . .
C206 C 0.7350(3) 0.4542(2) 0.28638(14) 0.0343(13) Uani 1 1 d . . . . .
H20D H 0.7766 0.4569 0.2848 0.041 Uiso 1 1 calc R U . . .
H20E H 0.7188 0.4891 0.2815 0.041 Uiso 1 1 calc R U . . .
C207 C 0.8024(2) 0.4230(2) 0.20973(15) 0.0314(13) Uani 1 1 d . . . . .
H207 H 0.8244 0.4402 0.2290 0.038 Uiso 1 1 calc R U . . .
C208 C 0.8172(2) 0.3650(2) 0.21202(15) 0.0302(12) Uani 1 1 d . . . . .
H20N H 0.7947 0.3456 0.1943 0.036 Uiso 1 1 calc R U . . .
H20O H 0.8070 0.3515 0.2349 0.036 Uiso 1 1 calc R U . . .
C209 C 0.8804(2) 0.3553(3) 0.20671(17) 0.0384(14) Uani 1 1 d . . . . .
H20P H 0.9028 0.3710 0.2260 0.046 Uiso 1 1 calc R U . . .
H20Q H 0.8879 0.3174 0.2066 0.046 Uiso 1 1 calc R U . . .
C210 C 0.8981(3) 0.3787(3) 0.17314(18) 0.0424(15) Uani 1 1 d . . . . .
H21D H 0.8777 0.3610 0.1538 0.051 Uiso 1 1 calc R U . . .
H21E H 0.9390 0.3727 0.1705 0.051 Uiso 1 1 calc R U . . .
C211 C 0.8861(3) 0.4371(3) 0.17117(18) 0.0444(16) Uani 1 1 d . . . . .
H21F H 0.9090 0.4556 0.1892 0.053 Uiso 1 1 calc R U . . .
H21G H 0.8969 0.4507 0.1484 0.053 Uiso 1 1 calc R U . . .
C212 C 0.8237(3) 0.4473(2) 0.17635(16) 0.0383(14) Uani 1 1 d . . . . .
H21H H 0.8017 0.4329 0.1564 0.046 Uiso 1 1 calc R U . . .
H21I H 0.8172 0.4853 0.1769 0.046 Uiso 1 1 calc R U . . .
C301 C 0.1257(2) 0.1059(2) 0.39492(15) 0.0310(13) Uani 1 1 d . . . . .
H301 H 0.1501 0.0933 0.4148 0.037 Uiso 1 1 calc R U . . .
C302 C 0.1483(2) 0.0789(2) 0.36313(17) 0.0351(14) Uani 1 1 d . . . . .
H30D H 0.1237 0.0876 0.3428 0.042 Uiso 1 1 calc R U . . .
H30E H 0.1469 0.0407 0.3666 0.042 Uiso 1 1 calc R U . . .
C303 C 0.2092(2) 0.0952(3) 0.35600(18) 0.0431(16) Uani 1 1 d . . . . .
H30F H 0.2347 0.0828 0.3750 0.052 Uiso 1 1 calc R U . . .
H30G H 0.2212 0.0789 0.3343 0.052 Uiso 1 1 calc R U . . .
C304 C 0.2140(3) 0.1541(3) 0.35303(18) 0.0447(16) Uani 1 1 d . . . . .
H30H H 0.2537 0.1637 0.3489 0.054 Uiso 1 1 calc R U . . .
H30I H 0.1905 0.1663 0.3331 0.054 Uiso 1 1 calc R U . . .
C305 C 0.1949(2) 0.1805(2) 0.38558(17) 0.0370(14) Uani 1 1 d . . . . .
H30J H 0.1969 0.2188 0.3826 0.044 Uiso 1 1 calc R U . . .
H30K H 0.2207 0.1708 0.4051 0.044 Uiso 1 1 calc R U . . .
C306 C 0.1343(2) 0.1650(2) 0.39403(15) 0.0294(12) Uani 1 1 d . . . . .
H30L H 0.1250 0.1798 0.4168 0.035 Uiso 1 1 calc R U . . .
H30M H 0.1079 0.1803 0.3765 0.035 Uiso 1 1 calc R U . . .
C307 C 0.0386(2) 0.1127(2) 0.44533(14) 0.0320(13) Uani 1 1 d . . . . .
H307 H 0.0577 0.1475 0.4459 0.038 Uiso 1 1 calc R U . . .
C308 C 0.0655(3) 0.0787(3) 0.47431(16) 0.0450(16) Uani 1 1 d . . . . .
H30N H 0.0479 0.0438 0.4739 0.054 Uiso 1 1 calc R U . . .
H30O H 0.1064 0.0744 0.4704 0.054 Uiso 1 1 calc R U . . .
C309 C 0.0574(3) 0.1040(3) 0.50952(18) 0.057(2) Uani 1 1 d . . . . .
H30P H 0.0775 0.1378 0.5105 0.068 Uiso 1 1 calc R U . . .
H30Q H 0.0742 0.0813 0.5278 0.068 Uiso 1 1 calc R U . . .
C310 C -0.0050(3) 0.1128(3) 0.51643(17) 0.056(2) Uani 1 1 d . . . . .
H31D H -0.0247 0.0789 0.5175 0.067 Uiso 1 1 calc R U . . .
H31E H -0.0087 0.1306 0.5389 0.067 Uiso 1 1 calc R U . . .
C311 C -0.0318(3) 0.1458(3) 0.48801(17) 0.0471(17) Uani 1 1 d . . . . .
H31F H -0.0147 0.1810 0.4885 0.057 Uiso 1 1 calc R U . . .
H31G H -0.0727 0.1496 0.4919 0.057 Uiso 1 1 calc R U . . .
C312 C -0.0234(3) 0.1208(3) 0.45237(16) 0.0393(15) Uani 1 1 d . . . . .
H31H H -0.0431 0.0868 0.4513 0.047 Uiso 1 1 calc R U . . .
H31I H -0.0405 0.1435 0.4342 0.047 Uiso 1 1 calc R U . . .
C401 C 0.3613(3) 0.7495(3) 0.11677(19) 0.0514(18) Uani 1 1 d . . . . .
C402 C 0.3444(3) 0.8015(3) 0.1167(2) 0.059(2) Uani 1 1 d . . . . .
H402 H 0.3200 0.8134 0.1340 0.071 Uiso 1 1 calc R U . . .
C403 C 0.3622(3) 0.8361(3) 0.0920(2) 0.056(2) Uani 1 1 d . . . . .
H403 H 0.3500 0.8713 0.0926 0.068 Uiso 1 1 calc R U . . .
C404 C 0.3972(3) 0.8200(3) 0.06673(19) 0.0530(18) Uani 1 1 d . . . . .
H404 H 0.4096 0.8440 0.0499 0.064 Uiso 1 1 calc R U . . .
C405 C 0.4144(3) 0.7687(3) 0.06603(18) 0.0493(18) Uani 1 1 d . . . . .
H405 H 0.4381 0.7569 0.0483 0.059 Uiso 1 1 calc R U . . .
C406 C 0.3969(3) 0.7343(3) 0.0911(2) 0.0532(19) Uani 1 1 d . . . . .
H406 H 0.4098 0.6993 0.0907 0.064 Uiso 1 1 calc R U . . .
C407 C 0.3413(5) 0.7117(4) 0.1430(3) 0.101(4) Uani 1 1 d . . . . .
H40D H 0.3021 0.7195 0.1483 0.152 Uiso 1 1 calc R U . . .
H40E H 0.3651 0.7145 0.1641 0.152 Uiso 1 1 calc R U . . .
H40F H 0.3438 0.6762 0.1338 0.152 Uiso 1 1 calc R U . . .
C408 C 0.3222(3) 0.2257(3) 0.23856(17) 0.0452(16) Uani 1 1 d . . . . .
C409 C 0.2994(3) 0.2729(3) 0.2283(2) 0.0536(18) Uani 1 1 d . . . . .
H409 H 0.2645 0.2840 0.2374 0.064 Uiso 1 1 calc R U . . .
C410 C 0.3261(3) 0.3040(3) 0.2054(2) 0.061(2) Uani 1 1 d . . . . .
H410 H 0.3091 0.3358 0.1981 0.073 Uiso 1 1 calc R U . . .
C411 C 0.3776(4) 0.2897(3) 0.1927(2) 0.060(2) Uani 1 1 d . . . . .
H411 H 0.3965 0.3119 0.1773 0.072 Uiso 1 1 calc R U . . .
C412 C 0.4013(3) 0.2431(3) 0.20268(18) 0.0541(19) Uani 1 1 d . . . . .
H412 H 0.4366 0.2327 0.1939 0.065 Uiso 1 1 calc R U . . .
C413 C 0.3736(3) 0.2114(3) 0.22553(18) 0.0491(17) Uani 1 1 d . . . . .
H413 H 0.3901 0.1791 0.2324 0.059 Uiso 1 1 calc R U . . .
C414 C 0.2938(3) 0.1917(3) 0.2640(2) 0.066(2) Uani 1 1 d . . . . .
H41D H 0.2802 0.1599 0.2524 0.099 Uiso 1 1 calc R U . . .
H41E H 0.2619 0.2104 0.2736 0.099 Uiso 1 1 calc R U . . .
H41F H 0.3208 0.1824 0.2827 0.099 Uiso 1 1 calc R U . . .
C415 C 0.0385(3) 0.2492(2) 0.56132(18) 0.0436(16) Uani 1 1 d . . . . .
C416 C 0.0234(3) 0.2201(2) 0.59025(18) 0.0451(16) Uani 1 1 d . . . . .
H416 H 0.0514 0.2012 0.6032 0.054 Uiso 1 1 calc R U . . .
C417 C -0.0319(3) 0.2189(3) 0.59994(18) 0.0475(17) Uani 1 1 d . . . . .
H417 H -0.0417 0.1983 0.6192 0.057 Uiso 1 1 calc R U . . .
C418 C -0.0731(3) 0.2463(3) 0.58265(19) 0.0492(18) Uani 1 1 d . . . . .
H418 H -0.1110 0.2454 0.5899 0.059 Uiso 1 1 calc R U . . .
C419 C -0.0585(3) 0.2753(3) 0.5546(2) 0.0545(19) Uani 1 1 d . . . . .
H419 H -0.0867 0.2950 0.5425 0.065 Uiso 1 1 calc R U . . .
C420 C -0.0035(3) 0.2766(2) 0.54355(17) 0.0431(16) Uani 1 1 d . . . . .
H420 H 0.0054 0.2963 0.5237 0.052 Uiso 1 1 calc R U . . .
C421 C 0.0982(3) 0.2520(3) 0.5509(2) 0.066(2) Uani 1 1 d . . . . .
H42D H 0.0999 0.2468 0.5259 0.099 Uiso 1 1 calc R U . . .
H42E H 0.1202 0.2249 0.5629 0.099 Uiso 1 1 calc R U . . .
H42F H 0.1138 0.2863 0.5570 0.099 Uiso 1 1 calc R U . . .
Si32 Si -0.23140(9) 0.01743(10) 0.34352(12) 0.0467(12) Uani 0.810(9) 1 d . . P A 1
C67 C -0.2698(5) 0.0196(4) 0.3001(3) 0.079(4) Uani 0.810(9) 1 d . . P A 1
H67A H -0.2475 0.0395 0.2839 0.118 Uiso 0.810(9) 1 calc R U P A 1
H67B H -0.3066 0.0364 0.3025 0.118 Uiso 0.810(9) 1 calc R U P A 1
H67C H -0.2753 -0.0160 0.2914 0.118 Uiso 0.810(9) 1 calc R U P A 1
C68 C -0.2642(4) -0.0337(4) 0.3718(3) 0.060(3) Uani 0.810(9) 1 d . . P A 1
H68A H -0.3034 -0.0242 0.3761 0.090 Uiso 0.810(9) 1 calc R U P A 1
H68B H -0.2429 -0.0359 0.3938 0.090 Uiso 0.810(9) 1 calc R U P A 1
H68C H -0.2634 -0.0676 0.3602 0.090 Uiso 0.810(9) 1 calc R U P A 1
C69 C -0.2437(4) 0.0793(4) 0.3626(3) 0.083(4) Uani 0.810(9) 1 d . . P A 1
H69A H -0.2843 0.0842 0.3654 0.099 Uiso 0.810(9) 1 calc R U P A 1
H69B H -0.2292 0.1068 0.3478 0.099 Uiso 0.810(9) 1 calc R U P A 1
H69C H -0.2242 0.0809 0.3853 0.099 Uiso 0.810(9) 1 calc R U P A 1
Si37 Si -0.2320(4) 0.0109(3) 0.3203(4) 0.030(3) Uani 0.190(9) 1 d . . P A 2
C82 C -0.2439(16) 0.0201(13) 0.2731(9) 0.042(9) Uani 0.190(9) 1 d . . P A 2
H82A H -0.2421 -0.0137 0.2615 0.064 Uiso 0.190(9) 1 calc R U P A 2
H82B H -0.2147 0.0431 0.2643 0.064 Uiso 0.190(9) 1 calc R U P A 2
H82C H -0.2811 0.0357 0.2687 0.064 Uiso 0.190(9) 1 calc R U P A 2
C83 C -0.2722(14) -0.0491(13) 0.3385(14) 0.058(14) Uani 0.190(9) 1 d . . P A 2
H83A H -0.3128 -0.0418 0.3380 0.087 Uiso 0.190(9) 1 calc R U P A 2
H83B H -0.2590 -0.0559 0.3623 0.087 Uiso 0.190(9) 1 calc R U P A 2
H83C H -0.2650 -0.0798 0.3242 0.087 Uiso 0.190(9) 1 calc R U P A 2
C84 C -0.2152(14) 0.0385(12) 0.3696(8) 0.033(8) Uiso 0.190(9) 1 d . . P A 2
H84A H -0.1743 0.0422 0.3734 0.050 Uiso 0.190(9) 1 calc R U P A 2
H84B H -0.2299 0.0139 0.3865 0.050 Uiso 0.190(9) 1 calc R U P A 2
H84C H -0.2334 0.0724 0.3723 0.050 Uiso 0.190(9) 1 calc R U P A 2

loop_
_atom_site_aniso_label
_atom_site_aniso_U_11
_atom_site_aniso_U_22
_atom_site_aniso_U_33
_atom_site_aniso_U_23
_atom_site_aniso_U_13
_atom_site_aniso_U_12
Ge1 0.0265(3) 0.0218(3) 0.0155(3) -0.0016(2) 0.0027(2) 0.0009(2)
Ge2 0.0293(3) 0.0201(3) 0.0207(3) -0.0040(2) 0.0001(2) -0.0016(2)
Ge3 0.0247(3) 0.0271(3) 0.0180(3) -0.0014(2) -0.0028(2) 0.0036(2)
Ge4 0.0240(3) 0.0172(2) 0.0177(3) -0.0003(2) 0.0031(2) 0.0004(2)
Ge5 0.0217(3) 0.0206(3) 0.0200(3) -0.0011(2) 0.0012(2) 0.0036(2)
Ge6 0.0274(3) 0.0171(3) 0.0216(3) 0.0026(2) -0.0006(2) -0.0006(2)
Ge7 0.0214(3) 0.0259(3) 0.0266(3) -0.0015(2) 0.0024(2) -0.0039(2)
Ge8 0.0183(3) 0.0212(3) 0.0184(3) -0.0021(2) 0.0007(2) 0.0029(2)
Ge9 0.0199(3) 0.0187(2) 0.0159(3) -0.0012(2) -0.0010(2) 0.0013(2)
Ge10 0.0273(3) 0.0221(3) 0.0174(3) -0.0013(2) 0.0028(2) 0.0012(2)
Ge11 0.0271(3) 0.0192(3) 0.0202(3) -0.0018(2) -0.0007(2) 0.0001(2)
Ge12 0.0261(3) 0.0239(3) 0.0193(3) 0.0007(2) -0.0022(2) 0.0045(2)
Ge13 0.0289(3) 0.0187(3) 0.0208(3) -0.0015(2) 0.0020(2) 0.0011(2)
Ge14 0.0230(3) 0.0216(3) 0.0225(3) -0.0020(2) -0.0003(2) 0.0032(2)
Ge15 0.0267(3) 0.0196(3) 0.0195(3) 0.0025(2) -0.0024(2) 0.0019(2)
Ge16 0.0231(3) 0.0250(3) 0.0238(3) 0.0021(2) 0.0017(2) 0.0013(2)
Ge17 0.0248(3) 0.0209(3) 0.0197(3) -0.0019(2) 0.0005(2) 0.0061(2)
Ge18 0.0266(3) 0.0206(3) 0.0178(3) -0.0021(2) -0.0030(2) 0.0025(2)
Ge19 0.0289(3) 0.0235(3) 0.0192(3) 0.0005(2) 0.0043(2) -0.0004(2)
Ge20 0.0278(3) 0.0224(3) 0.0223(3) -0.0020(2) -0.0015(2) -0.0041(2)
Ge21 0.0269(3) 0.0182(3) 0.0221(3) 0.0011(2) -0.0016(2) 0.0003(2)
Ge22 0.0225(3) 0.0246(3) 0.0233(3) 0.0030(2) -0.0002(2) -0.0041(2)
Ge23 0.0259(3) 0.0199(3) 0.0243(3) 0.0009(2) 0.0039(2) 0.0013(2)
Ge24 0.0214(3) 0.0183(3) 0.0260(3) 0.0020(2) -0.0005(2) -0.0027(2)
Ge25 0.0211(3) 0.0225(3) 0.0265(3) -0.0007(2) -0.0010(2) 0.0021(2)
Ge26 0.0266(3) 0.0178(3) 0.0218(3) -0.0020(2) -0.0031(2) 0.0002(2)
Ge27 0.0220(3) 0.0210(3) 0.0198(3) 0.0024(2) -0.0017(2) -0.0011(2)
P1 0.0219(7) 0.0206(6) 0.0179(7) -0.0011(5) -0.0006(5) -0.0007(5)
P2 0.0344(8) 0.0226(7) 0.0226(7) -0.0029(5) -0.0041(6) -0.0020(6)
P3 0.0264(7) 0.0255(7) 0.0261(8) 0.0041(6) -0.0038(6) 0.0023(6)
Si1 0.0285(8) 0.0243(7) 0.0181(7) -0.0018(6) 0.0042(6) -0.0009(6)
Si2 0.0259(7) 0.0183(7) 0.0257(8) 0.0020(6) 0.0007(6) -0.0002(6)
Si3 0.0184(7) 0.0212(7) 0.0210(7) -0.0017(5) 0.0016(6) 0.0019(5)
Si4 0.0366(9) 0.0316(8) 0.0274(9) -0.0082(7) 0.0052(7) 0.0048(7)
Si5 0.0372(9) 0.0519(10) 0.0230(9) 0.0106(7) 0.0052(7) 0.0073(8)
Si6 0.0365(9) 0.0369(9) 0.0302(9) -0.0053(7) 0.0094(7) -0.0101(7)
Si7 0.0264(8) 0.0222(7) 0.0335(9) -0.0022(6) 0.0023(6) 0.0023(6)
Si8 0.0382(9) 0.0237(7) 0.0251(8) 0.0044(6) 0.0033(7) -0.0026(6)
Si9 0.0305(8) 0.0230(7) 0.0375(9) -0.0016(6) 0.0009(7) -0.0032(6)
Si10 0.0199(7) 0.0264(7) 0.0253(8) -0.0039(6) 0.0057(6) -0.0020(6)
Si11 0.0227(7) 0.0200(7) 0.0260(8) -0.0034(6) 0.0027(6) -0.0005(5)
Si12 0.0301(8) 0.0307(8) 0.0267(8) 0.0028(6) -0.0014(6) 0.0058(6)
Si13 0.0279(8) 0.0243(7) 0.0201(7) 0.0009(6) 0.0030(6) 0.0026(6)
Si14 0.0251(7) 0.0199(7) 0.0243(8) 0.0022(6) -0.0022(6) 0.0010(6)
Si15 0.0264(8) 0.0224(7) 0.0178(7) -0.0015(5) 0.0012(6) 0.0073(6)
Si16 0.0330(8) 0.0302(8) 0.0264(8) -0.0068(6) 0.0035(7) 0.0055(6)
Si17 0.0312(8) 0.0336(8) 0.0336(9) 0.0053(7) 0.0048(7) -0.0061(7)
Si18 0.0330(8) 0.0311(8) 0.0252(8) 0.0065(6) 0.0021(7) 0.0029(6)
Si19 0.0272(8) 0.0238(7) 0.0323(9) -0.0025(6) -0.0004(6) 0.0028(6)
Si20 0.0350(9) 0.0258(8) 0.0280(8) 0.0039(6) -0.0041(7) 0.0000(6)
Si21 0.0355(9) 0.0343(9) 0.0301(9) 0.0039(7) 0.0031(7) -0.0074(7)
Si22 0.0376(9) 0.0525(11) 0.0275(9) 0.0035(8) 0.0114(7) 0.0098(8)
Si23 0.0343(9) 0.0295(8) 0.0240(8) -0.0009(6) -0.0026(7) 0.0089(6)
Si24 0.0339(9) 0.0329(9) 0.0461(11) -0.0154(8) -0.0063(8) 0.0058(7)
Si25 0.0258(8) 0.0267(7) 0.0212(8) 0.0038(6) 0.0054(6) 0.0028(6)
Si26 0.0249(8) 0.0209(7) 0.0344(9) 0.0042(6) 0.0013(6) -0.0054(6)
Si27 0.0292(8) 0.0201(7) 0.0209(7) -0.0016(6) -0.0016(6) 0.0000(6)
Si28 0.0355(9) 0.0292(8) 0.0458(11) 0.0105(7) 0.0130(8) -0.0001(7)
Si29 0.0337(9) 0.0421(9) 0.0213(8) -0.0003(7) 0.0018(7) 0.0062(7)
Si30 0.0281(8) 0.0273(8) 0.0264(8) 0.0015(6) 0.0019(6) 0.0046(6)
Si31 0.0957(17) 0.0314(9) 0.0325(10) -0.0056(8) -0.0013(10) -0.0234(10)
Si33 0.0584(11) 0.0253(8) 0.0298(9) 0.0046(7) 0.0040(8) -0.0014(7)
Si34 0.0392(9) 0.0281(8) 0.0341(9) -0.0064(7) -0.0076(7) 0.0080(7)
Si35 0.0295(8) 0.0268(8) 0.0222(8) -0.0032(6) -0.0005(6) 0.0011(6)
Si36 0.0379(9) 0.0259(8) 0.0290(9) 0.0021(6) 0.0028(7) -0.0074(7)
C1 0.067(5) 0.032(3) 0.065(5) -0.015(3) 0.022(4) -0.008(3)
C2 0.056(4) 0.056(4) 0.032(4) -0.017(3) 0.012(3) -0.002(3)
C3 0.054(5) 0.064(5) 0.061(5) -0.012(4) -0.006(4) 0.026(4)
C4 0.068(5) 0.053(4) 0.057(5) 0.020(4) 0.003(4) 0.030(4)
C5 0.032(4) 0.099(7) 0.061(5) 0.000(5) -0.009(4) 0.007(4)
C6 0.067(6) 0.147(9) 0.041(5) 0.049(5) 0.019(4) 0.018(6)
C7 0.078(5) 0.030(3) 0.049(4) -0.001(3) -0.007(4) -0.002(3)
C8 0.048(4) 0.041(4) 0.074(5) -0.001(4) -0.021(4) -0.007(3)
C9 0.066(6) 0.119(8) 0.069(6) -0.039(5) 0.045(5) -0.045(5)
C10 0.029(3) 0.036(3) 0.054(4) -0.016(3) 0.001(3) 0.002(3)
C11 0.032(3) 0.028(3) 0.042(4) 0.003(3) -0.002(3) 0.002(2)
C12 0.042(4) 0.028(3) 0.046(4) 0.000(3) 0.010(3) 0.005(3)
C13 0.047(4) 0.081(5) 0.036(4) 0.001(4) 0.011(3) -0.008(4)
C14 0.049(4) 0.034(3) 0.032(3) 0.004(3) 0.001(3) -0.003(3)
C15 0.080(5) 0.027(3) 0.035(4) 0.012(3) -0.009(3) -0.006(3)
C16 0.032(3) 0.040(4) 0.060(5) -0.016(3) 0.005(3) -0.010(3)
C17 0.061(4) 0.029(3) 0.048(4) -0.002(3) 0.006(3) -0.012(3)
C18 0.036(3) 0.032(3) 0.037(4) -0.004(3) -0.004(3) 0.002(2)
C19 0.028(3) 0.043(3) 0.039(4) -0.006(3) 0.004(3) -0.007(3)
C20 0.030(3) 0.046(4) 0.034(3) 0.008(3) 0.007(3) -0.004(3)
C21 0.037(3) 0.037(3) 0.047(4) -0.011(3) 0.016(3) -0.001(3)
C22 0.034(3) 0.032(3) 0.034(3) -0.009(3) -0.001(3) -0.001(2)
C23 0.029(3) 0.034(3) 0.041(4) -0.006(3) 0.008(3) -0.012(2)
C24 0.045(4) 0.025(3) 0.044(4) 0.001(3) 0.000(3) 0.006(3)
C25 0.041(4) 0.049(4) 0.039(4) 0.002(3) -0.013(3) 0.008(3)
C26 0.062(5) 0.067(5) 0.037(4) 0.018(3) -0.002(3) -0.017(4)
C27 0.060(5) 0.060(5) 0.044(4) -0.006(3) -0.015(3) 0.032(4)
C28 0.038(4) 0.040(4) 0.058(5) -0.006(3) -0.007(3) 0.014(3)
C29 0.055(4) 0.039(4) 0.047(4) -0.016(3) 0.008(3) 0.000(3)
C30 0.058(4) 0.061(4) 0.023(3) -0.011(3) 0.007(3) 0.006(3)
C31 0.032(3) 0.059(4) 0.041(4) 0.008(3) -0.007(3) -0.004(3)
C32 0.042(4) 0.095(6) 0.053(5) 0.020(4) 0.008(4) -0.019(4)
C33 0.054(5) 0.039(4) 0.094(7) -0.008(4) 0.012(4) -0.013(3)
C34 0.035(3) 0.044(4) 0.039(4) 0.006(3) 0.001(3) 0.003(3)
C35 0.041(4) 0.066(5) 0.032(4) 0.017(3) 0.004(3) 0.003(3)
C36 0.058(4) 0.036(3) 0.048(4) 0.008(3) 0.003(3) 0.015(3)
C37 0.035(3) 0.043(4) 0.046(4) -0.010(3) -0.004(3) 0.002(3)
C38 0.034(3) 0.033(3) 0.039(4) -0.003(3) 0.007(3) 0.007(2)
C39 0.047(4) 0.026(3) 0.049(4) 0.005(3) 0.004(3) 0.007(3)
C40 0.054(4) 0.040(4) 0.029(3) -0.008(3) 0.002(3) -0.005(3)
C41 0.056(4) 0.043(4) 0.026(3) 0.010(3) -0.011(3) -0.004(3)
C42 0.033(3) 0.043(4) 0.043(4) 0.002(3) -0.006(3) 0.000(3)
C43 0.042(4) 0.079(5) 0.040(4) 0.000(4) 0.012(3) -0.014(4)
C44 0.029(3) 0.049(4) 0.045(4) -0.006(3) 0.000(3) -0.007(3)
C45 0.064(5) 0.037(4) 0.070(5) 0.015(3) -0.004(4) -0.018(3)
C46 0.061(5) 0.075(6) 0.064(5) -0.010(4) 0.025(4) -0.021(4)
C47 0.056(5) 0.106(7) 0.046(5) 0.028(5) 0.016(4) 0.003(5)
C48 0.062(5) 0.059(5) 0.104(7) -0.024(5) 0.055(5) -0.008(4)
C49 0.073(5) 0.046(4) 0.048(4) -0.011(3) -0.018(4) 0.027(4)
C50 0.068(5) 0.039(4) 0.070(5) -0.009(4) -0.035(4) 0.009(3)
C51 0.062(5) 0.117(8) 0.050(5) 0.051(5) 0.010(4) 0.009(5)
C52 0.043(4) 0.024(3) 0.045(4) -0.005(3) 0.002(3) 0.001(2)
C53 0.082(6) 0.040(4) 0.050(5) -0.008(3) -0.019(4) 0.004(4)
C54 0.053(5) 0.051(4) 0.080(6) -0.022(4) 0.025(4) -0.012(4)
C55 0.039(4) 0.038(4) 0.084(6) 0.015(4) -0.007(4) -0.007(3)
C56 0.049(4) 0.030(3) 0.047(4) 0.009(3) 0.001(3) 0.007(3)
C57 0.086(6) 0.048(4) 0.080(6) 0.008(4) 0.052(5) -0.002(4)
C58 0.033(4) 0.062(4) 0.052(4) 0.005(3) -0.002(3) 0.016(3)
C59 0.053(4) 0.079(5) 0.025(3) 0.002(3) 0.003(3) 0.015(4)
C60 0.069(5) 0.050(4) 0.057(5) -0.008(4) -0.026(4) -0.007(4)
C61 0.047(4) 0.042(4) 0.057(5) -0.005(3) -0.016(3) 0.011(3)
C62 0.050(4) 0.032(3) 0.037(4) 0.001(3) 0.006(3) 0.001(3)
C63 0.050(4) 0.048(4) 0.042(4) 0.012(3) 0.019(3) 0.018(3)
C64 0.077(6) 0.033(4) 0.083(6) -0.010(4) -0.022(5) -0.014(4)
C65 0.200(9) 0.078(6) 0.071(6) -0.012(5) -0.014(6) -0.017(6)
C66 0.089(7) 0.110(8) 0.151(11) -0.097(8) 0.078(7) -0.045(6)
C70 0.054(4) 0.036(4) 0.063(5) 0.019(3) 0.012(4) 0.001(3)
C71 0.209(13) 0.052(5) 0.038(5) -0.001(4) 0.013(6) 0.027(6)
C72 0.062(5) 0.056(5) 0.087(6) 0.030(4) -0.027(5) -0.008(4)
C73 0.056(4) 0.036(3) 0.046(4) -0.010(3) -0.013(3) 0.013(3)
C74 0.096(6) 0.060(5) 0.041(4) -0.019(4) -0.030(4) 0.051(5)
C75 0.034(4) 0.051(4) 0.121(8) -0.001(5) -0.003(4) 0.011(3)
C76 0.046(4) 0.037(3) 0.035(4) -0.016(3) -0.008(3) 0.004(3)
C77 0.036(3) 0.044(4) 0.035(4) 0.005(3) -0.002(3) 0.006(3)
C78 0.042(4) 0.049(4) 0.040(4) -0.001(3) 0.013(3) -0.003(3)
C79 0.062(4) 0.038(4) 0.044(4) 0.009(3) 0.020(3) -0.012(3)
C80 0.076(5) 0.031(3) 0.050(4) -0.005(3) 0.009(4) -0.018(3)
C81 0.027(3) 0.063(5) 0.084(6) 0.022(4) 0.010(4) -0.011(3)
C101 0.027(3) 0.023(3) 0.015(3) -0.004(2) 0.002(2) 0.003(2)
C102 0.024(3) 0.030(3) 0.027(3) -0.002(2) 0.002(2) 0.000(2)
C103 0.034(3) 0.040(3) 0.029(3) 0.005(3) 0.009(3) 0.002(3)
C104 0.045(4) 0.046(4) 0.022(3) 0.002(3) 0.010(3) 0.008(3)
C105 0.049(4) 0.047(4) 0.020(3) -0.002(3) -0.001(3) 0.002(3)
C106 0.040(3) 0.037(3) 0.016(3) -0.005(2) 0.000(2) -0.002(3)
C107 0.019(3) 0.024(3) 0.022(3) -0.001(2) -0.001(2) -0.005(2)
C108 0.027(3) 0.027(3) 0.024(3) 0.007(2) -0.001(2) 0.000(2)
C109 0.023(3) 0.030(3) 0.039(3) 0.009(2) 0.000(2) 0.000(2)
C110 0.024(3) 0.037(3) 0.045(4) 0.000(3) 0.005(3) 0.003(2)
C111 0.025(3) 0.037(3) 0.043(4) 0.011(3) 0.006(3) 0.002(2)
C112 0.022(3) 0.028(3) 0.033(3) 0.005(2) 0.003(2) -0.001(2)
C201 0.035(3) 0.022(3) 0.021(3) -0.003(2) -0.008(2) 0.004(2)
C202 0.037(3) 0.033(3) 0.027(3) -0.005(2) -0.001(2) 0.006(2)
C203 0.036(3) 0.044(4) 0.032(3) -0.003(3) 0.011(3) 0.006(3)
C204 0.056(4) 0.042(4) 0.020(3) -0.003(3) 0.008(3) 0.011(3)
C205 0.052(4) 0.036(3) 0.026(3) -0.005(3) -0.008(3) 0.009(3)
C206 0.044(4) 0.032(3) 0.025(3) -0.003(2) -0.012(3) 0.000(3)
C207 0.029(3) 0.033(3) 0.032(3) -0.002(2) -0.008(2) -0.009(2)
C208 0.029(3) 0.035(3) 0.026(3) -0.001(2) -0.006(2) -0.001(2)
C209 0.024(3) 0.046(4) 0.044(4) 0.000(3) -0.005(3) -0.001(3)
C210 0.028(3) 0.048(4) 0.051(4) -0.006(3) 0.007(3) -0.003(3)
C211 0.041(4) 0.048(4) 0.044(4) -0.006(3) 0.010(3) -0.014(3)
C212 0.044(4) 0.034(3) 0.036(4) 0.002(3) 0.007(3) -0.006(3)
C301 0.023(3) 0.035(3) 0.035(3) -0.002(2) -0.006(2) 0.009(2)
C302 0.023(3) 0.038(3) 0.044(4) -0.008(3) 0.004(3) 0.007(2)
C303 0.026(3) 0.054(4) 0.050(4) -0.012(3) 0.007(3) 0.005(3)
C304 0.028(3) 0.056(4) 0.051(4) -0.002(3) 0.007(3) 0.001(3)
C305 0.021(3) 0.041(3) 0.049(4) -0.001(3) -0.003(3) -0.005(2)
C306 0.027(3) 0.029(3) 0.031(3) 0.001(2) -0.006(2) 0.002(2)
C307 0.039(3) 0.032(3) 0.024(3) 0.004(2) 0.002(2) 0.001(2)
C308 0.050(4) 0.059(4) 0.025(3) 0.007(3) -0.008(3) 0.004(3)
C309 0.068(5) 0.074(5) 0.028(4) 0.009(3) -0.006(3) -0.003(4)
C310 0.073(5) 0.071(5) 0.024(4) 0.004(3) 0.010(3) -0.015(4)
C311 0.051(4) 0.057(4) 0.034(4) -0.002(3) 0.011(3) -0.008(3)
C312 0.037(3) 0.051(4) 0.030(3) 0.000(3) 0.003(3) 0.003(3)
C401 0.050(4) 0.054(4) 0.051(4) -0.015(3) 0.001(3) -0.011(3)
C402 0.052(5) 0.070(5) 0.058(5) -0.027(4) 0.010(4) 0.005(4)
C403 0.065(5) 0.054(4) 0.050(5) -0.009(4) -0.004(4) 0.022(4)
C404 0.059(5) 0.062(5) 0.038(4) -0.004(3) -0.006(3) 0.011(4)
C405 0.037(4) 0.069(5) 0.041(4) -0.016(4) -0.005(3) 0.012(3)
C406 0.056(4) 0.049(4) 0.054(5) -0.024(4) -0.007(4) 0.011(3)
C407 0.129(10) 0.079(7) 0.098(8) -0.015(6) 0.041(7) -0.033(7)
C408 0.049(4) 0.051(4) 0.036(4) -0.004(3) -0.007(3) -0.014(3)
C409 0.043(4) 0.053(4) 0.065(5) 0.002(4) -0.007(4) 0.002(3)
C410 0.053(5) 0.054(5) 0.076(6) 0.016(4) -0.001(4) 0.011(4)
C411 0.072(5) 0.063(5) 0.045(5) 0.003(4) 0.003(4) -0.006(4)
C412 0.059(5) 0.066(5) 0.038(4) -0.005(4) 0.004(3) 0.009(4)
C413 0.061(5) 0.043(4) 0.042(4) -0.006(3) -0.010(3) 0.007(3)
C414 0.057(5) 0.074(6) 0.067(6) 0.009(4) -0.012(4) -0.013(4)
C415 0.051(4) 0.033(3) 0.048(4) -0.015(3) 0.016(3) -0.013(3)
C416 0.050(4) 0.036(3) 0.050(4) 0.000(3) 0.003(3) 0.007(3)
C417 0.050(4) 0.058(4) 0.034(4) 0.001(3) 0.001(3) -0.014(3)
C418 0.038(4) 0.057(4) 0.052(4) -0.017(4) 0.002(3) -0.009(3)
C419 0.056(5) 0.050(4) 0.057(5) -0.001(4) -0.016(4) -0.006(3)
C420 0.057(4) 0.036(3) 0.036(4) -0.002(3) -0.008(3) -0.016(3)
C421 0.057(5) 0.060(5) 0.083(6) -0.016(4) 0.031(4) -0.005(4)
Si32 0.0249(12) 0.0420(14) 0.073(3) 0.0220(16) 0.0047(13) -0.0032(9)
C67 0.063(7) 0.078(8) 0.093(9) 0.032(7) -0.046(7) -0.007(6)
C68 0.042(5) 0.056(6) 0.083(8) 0.026(6) 0.019(5) -0.001(4)
C69 0.051(6) 0.050(6) 0.151(12) 0.045(6) 0.072(7) 0.021(5)
Si37 0.039(5) 0.028(5) 0.023(7) 0.003(4) 0.016(4) -0.010(4)
C82 0.07(2) 0.036(18) 0.026(19) 0.003(14) 0.003(17) -0.024(17)
C83 0.031(19) 0.026(17) 0.12(4) 0.03(2) 0.04(2) 0.016(14)

loop_
_atom_type_symbol
_atom_type_description
_atom_type_scat_dispersion_real
_atom_type_scat_dispersion_imag
_atom_type_scat_source
C C 0.0033 0.0016 'International Tables Vol C Tables 4.2.6.8 and 6.1.1.4'
H H 0.0000 0.0000 'International Tables Vol C Tables 4.2.6.8 and 6.1.1.4'
P P 0.1023 0.0942 'International Tables Vol C Tables 4.2.6.8 and 6.1.1.4'
Si Si 0.0817 0.0704 'International Tables Vol C Tables 4.2.6.8 and 6.1.1.4'
Ge Ge 0.1547 1.8001 'International Tables Vol C Tables 4.2.6.8 and 6.1.1.4'

loop_
_geom_angle_atom_site_label_1
_geom_angle_atom_site_label_2
_geom_angle_atom_site_label_3
_geom_angle
Si1 Ge1 Ge4 121.23(4)
Si1 Ge1 Ge5 123.68(5)
Ge4 Ge1 Ge5 70.96(3)
Si1 Ge1 Ge3 124.23(5)
Ge4 Ge1 Ge3 75.19(3)
Ge5 Ge1 Ge3 112.09(3)
Si1 Ge1 Ge2 126.61(4)
Ge4 Ge1 Ge2 112.17(3)
Ge5 Ge1 Ge2 73.07(3)
Ge3 Ge1 Ge2 68.14(3)
Ge1 Ge2 Ge6 101.61(3)
Ge1 Ge2 Ge7 105.37(3)
Ge6 Ge2 Ge7 59.35(3)
Ge1 Ge2 Ge3 55.80(2)
Ge6 Ge2 Ge3 97.57(3)
Ge7 Ge2 Ge3 57.30(2)
Ge1 Ge3 Ge8 99.39(4)
Ge1 Ge3 Ge7 106.47(3)
Ge8 Ge3 Ge7 59.58(2)
Ge1 Ge3 Ge2 56.06(2)
Ge8 Ge3 Ge2 96.60(3)
Ge7 Ge3 Ge2 58.31(3)
Ge1 Ge4 Ge9 100.08(3)
Ge1 Ge4 Ge8 97.53(3)
Ge9 Ge4 Ge8 56.20(3)
Ge1 Ge4 Ge5 54.56(2)
Ge9 Ge4 Ge5 55.91(2)
Ge8 Ge4 Ge5 95.38(2)
Ge1 Ge5 Ge9 100.40(3)
Ge1 Ge5 Ge6 98.73(3)
Ge9 Ge5 Ge6 56.15(3)
Ge1 Ge5 Ge4 54.48(2)
Ge9 Ge5 Ge4 56.38(2)
Ge6 Ge5 Ge4 96.38(3)
Si2 Ge6 Ge9 134.19(5)
Si2 Ge6 Ge2 106.45(4)
Ge9 Ge6 Ge2 108.93(3)
Si2 Ge6 Ge7 128.88(4)
Ge9 Ge6 Ge7 93.39(3)
Ge2 Ge6 Ge7 62.61(3)
Si2 Ge6 Ge5 107.35(4)
Ge9 Ge6 Ge5 60.63(2)
Ge2 Ge6 Ge5 70.08(3)
Ge7 Ge6 Ge5 113.24(3)
Ge8 Ge7 Ge6 84.07(3)
Ge8 Ge7 Ge3 58.46(2)
Ge6 Ge7 Ge3 101.61(3)
Ge8 Ge7 Ge2 99.95(3)
Ge6 Ge7 Ge2 58.04(3)
Ge3 Ge7 Ge2 64.38(3)
Si3 Ge8 Ge9 131.04(4)
Si3 Ge8 Ge3 113.86(4)
Ge9 Ge8 Ge3 110.74(4)
Si3 Ge8 Ge7 124.38(4)
Ge9 Ge8 Ge7 93.85(3)
Ge3 Ge8 Ge7 61.96(2)
Si3 Ge8 Ge4 114.51(4)
Ge9 Ge8 Ge4 61.75(2)
Ge3 Ge8 Ge4 72.64(3)
Ge7 Ge8 Ge4 115.50(3)
P1 Ge9 Ge8 119.35(4)
P1 Ge9 Ge6 144.31(4)
Ge8 Ge9 Ge6 88.40(3)
P1 Ge9 Ge5 120.60(4)
Ge8 Ge9 Ge5 107.69(3)
Ge6 Ge9 Ge5 63.22(2)
P1 Ge9 Ge4 103.85(4)
Ge8 Ge9 Ge4 62.05(3)
Ge6 Ge9 Ge4 109.28(3)
Ge5 Ge9 Ge4 67.71(3)
Si13 Ge10 Ge14 119.79(5)
Si13 Ge10 Ge13 118.65(4)
Ge14 Ge10 Ge13 71.41(3)
Si13 Ge10 Ge12 128.07(5)
Ge14 Ge10 Ge12 112.02(3)
Ge13 Ge10 Ge12 74.13(3)
Si13 Ge10 Ge11 129.48(4)
Ge14 Ge10 Ge11 73.36(3)
Ge13 Ge10 Ge11 111.79(3)
Ge12 Ge10 Ge11 68.04(3)
Ge10 Ge11 Ge15 101.56(3)
Ge10 Ge11 Ge16 105.90(3)
Ge15 Ge11 Ge16 59.63(3)
Ge10 Ge11 Ge12 55.86(2)
Ge15 Ge11 Ge12 97.90(3)
Ge16 Ge11 Ge12 57.77(2)
Ge10 Ge12 Ge17 99.72(4)
Ge10 Ge12 Ge16 106.20(3)
Ge17 Ge12 Ge16 59.05(2)
Ge10 Ge12 Ge11 56.10(2)
Ge17 Ge12 Ge11 96.09(3)
Ge16 Ge12 Ge11 57.88(2)
Ge10 Ge13 Ge18 99.87(3)
Ge10 Ge13 Ge17 98.44(3)
Ge18 Ge13 Ge17 56.21(3)
Ge10 Ge13 Ge14 54.21(2)
Ge18 Ge13 Ge14 55.39(2)
Ge17 Ge13 Ge14 95.13(2)
Ge10 Ge14 Ge18 100.78(3)
Ge10 Ge14 Ge15 99.26(3)
Ge18 Ge14 Ge15 56.52(3)
Ge10 Ge14 Ge13 54.37(2)
Ge18 Ge14 Ge13 56.32(2)
Ge15 Ge14 Ge13 96.40(2)
Si14 Ge15 Ge18 136.38(5)
Si14 Ge15 Ge11 103.02(4)
Ge18 Ge15 Ge11 108.18(3)
Si14 Ge15 Ge16 128.37(4)
Ge18 Ge15 Ge16 93.48(3)
Ge11 Ge15 Ge16 62.07(3)
Si14 Ge15 Ge14 105.53(4)
Ge18 Ge15 Ge14 59.91(2)
Ge11 Ge15 Ge14 70.00(3)
Ge16 Ge15 Ge14 112.76(3)
Ge17 Ge16 Ge15 83.82(3)
Ge17 Ge16 Ge12 58.78(2)
Ge15 Ge16 Ge12 101.55(3)
Ge17 Ge16 Ge11 100.28(3)
Ge15 Ge16 Ge11 58.30(3)
Ge12 Ge16 Ge11 64.35(3)
Si15 Ge17 Ge18 129.61(4)
Si15 Ge17 Ge12 114.62(4)
Ge18 Ge17 Ge12 109.91(3)
Si15 Ge17 Ge16 126.47(5)
Ge18 Ge17 Ge16 94.47(3)
Ge12 Ge17 Ge16 62.18(2)
Si15 Ge17 Ge13 112.70(4)
Ge18 Ge17 Ge13 61.47(3)
Ge12 Ge17 Ge13 71.24(3)
Ge16 Ge17 Ge13 115.00(3)
P2 Ge18 Ge17 120.03(5)
P2 Ge18 Ge15 144.72(4)
Ge17 Ge18 Ge15 88.11(3)
P2 Ge18 Ge14 118.80(5)
Ge17 Ge18 Ge14 108.40(3)
Ge15 Ge18 Ge14 63.57(2)
P2 Ge18 Ge13 102.72(5)
Ge17 Ge18 Ge13 62.32(3)
Ge15 Ge18 Ge13 109.61(3)
Ge14 Ge18 Ge13 68.29(3)
Si25 Ge19 Ge22 123.33(5)
Si25 Ge19 Ge23 123.88(4)
Ge22 Ge19 Ge23 70.73(3)
Si25 Ge19 Ge20 125.66(5)
Ge22 Ge19 Ge20 110.95(3)
Ge23 Ge19 Ge20 74.51(3)
Si25 Ge19 Ge21 124.88(4)
Ge22 Ge19 Ge21 72.00(3)
Ge23 Ge19 Ge21 111.22(3)
Ge20 Ge19 Ge21 68.10(3)
Ge19 Ge20 Ge24 100.41(4)
Ge19 Ge20 Ge25 106.78(3)
Ge24 Ge20 Ge25 59.24(2)
Ge19 Ge20 Ge21 56.04(2)
Ge24 Ge20 Ge21 96.84(3)
Ge25 Ge20 Ge21 58.45(2)
Ge19 Ge21 Ge26 101.86(3)
Ge19 Ge21 Ge25 105.48(3)
Ge26 Ge21 Ge25 58.35(3)
Ge19 Ge21 Ge20 55.87(2)
Ge26 Ge21 Ge20 96.52(2)
Ge25 Ge21 Ge20 57.13(2)
Ge19 Ge22 Ge27 101.49(3)
Ge19 Ge22 Ge26 99.84(3)
Ge27 Ge22 Ge26 56.16(3)
Ge19 Ge22 Ge23 54.71(2)
Ge27 Ge22 Ge23 56.16(2)
Ge26 Ge22 Ge23 95.73(2)
Ge19 Ge23 Ge27 101.64(3)
Ge19 Ge23 Ge24 98.65(3)
Ge27 Ge23 Ge24 56.69(3)
Ge19 Ge23 Ge22 54.56(2)
Ge27 Ge23 Ge22 56.50(2)
Ge24 Ge23 Ge22 95.51(2)
Si26 Ge24 Ge27 135.85(5)
Si26 Ge24 Ge20 104.37(5)
Ge27 Ge24 Ge20 110.22(3)
Si26 Ge24 Ge25 126.49(5)
Ge27 Ge24 Ge25 94.39(3)
Ge20 Ge24 Ge25 61.61(2)
Si26 Ge24 Ge23 107.40(4)
Ge27 Ge24 Ge23 61.07(2)
Ge20 Ge24 Ge23 71.54(3)
Ge25 Ge24 Ge23 114.14(3)
Ge26 Ge25 Ge24 83.83(3)
Ge26 Ge25 Ge20 101.97(3)
Ge24 Ge25 Ge20 59.15(2)
Ge26 Ge25 Ge21 58.91(2)
Ge24 Ge25 Ge21 100.80(3)
Ge20 Ge25 Ge21 64.42(3)
Si27 Ge26 Ge27 135.07(5)
Si27 Ge26 Ge25 125.25(4)
Ge27 Ge26 Ge25 94.89(3)
Si27 Ge26 Ge21 106.95(4)
Ge27 Ge26 Ge21 109.40(3)
Ge25 Ge26 Ge21 62.75(3)
Si27 Ge26 Ge22 111.00(4)
Ge27 Ge26 Ge22 61.10(2)
Ge25 Ge26 Ge22 112.92(3)
Ge21 Ge26 Ge22 68.77(3)
P3 Ge27 Ge26 143.54(4)
P3 Ge27 Ge24 123.99(5)
Ge26 Ge27 Ge24 86.76(3)
P3 Ge27 Ge23 104.02(4)
Ge26 Ge27 Ge23 108.11(3)
Ge24 Ge27 Ge23 62.24(3)
P3 Ge27 Ge22 116.99(4)
Ge26 Ge27 Ge22 62.73(3)
Ge24 Ge27 Ge22 106.75(3)
Ge23 Ge27 Ge22 67.34(3)
C107 P1 C101 101.7(2)
C107 P1 Ge9 105.15(17)
C101 P1 Ge9 104.73(16)
C201 P2 C207 102.9(3)
C201 P2 Ge18 103.90(17)
C207 P2 Ge18 105.74(18)
C301 P3 C307 101.3(3)
C301 P3 Ge27 104.44(19)
C307 P3 Ge27 106.14(18)
Si5 Si1 Si4 111.20(8)
Si5 Si1 Si6 111.92(9)
Si4 Si1 Si6 114.06(9)
Si5 Si1 Ge1 106.57(7)
Si4 Si1 Ge1 108.24(7)
Si6 Si1 Ge1 104.26(7)
Si8 Si2 Si7 112.28(9)
Si8 Si2 Si9 110.58(8)
Si7 Si2 Si9 107.83(8)
Si8 Si2 Ge6 104.63(7)
Si7 Si2 Ge6 114.50(7)
Si9 Si2 Ge6 106.88(7)
Si12 Si3 Si10 110.53(8)
Si12 Si3 Si11 108.40(8)
Si10 Si3 Si11 113.57(8)
Si12 Si3 Ge8 110.64(7)
Si10 Si3 Ge8 101.62(7)
Si11 Si3 Ge8 111.99(7)
C3 Si4 C1 108.2(4)
C3 Si4 C2 109.5(4)
C1 Si4 C2 109.4(3)
C3 Si4 Si1 109.8(2)
C1 Si4 Si1 110.2(2)
C2 Si4 Si1 109.8(2)
C5 Si5 C6 109.6(4)
C5 Si5 C4 108.4(4)
C6 Si5 C4 108.2(4)
C5 Si5 Si1 109.3(3)
C6 Si5 Si1 108.6(3)
C4 Si5 Si1 112.7(3)
C8 Si6 C9 110.9(4)
C8 Si6 C7 108.1(3)
C9 Si6 C7 107.7(4)
C8 Si6 Si1 111.9(2)
C9 Si6 Si1 108.7(3)
C7 Si6 Si1 109.5(3)
C12 Si7 C10 108.7(3)
C12 Si7 C11 109.6(3)
C10 Si7 C11 109.0(3)
C12 Si7 Si2 111.3(2)
C10 Si7 Si2 112.4(2)
C11 Si7 Si2 105.8(2)
C14 Si8 C13 109.8(3)
C14 Si8 C15 107.5(3)
C13 Si8 C15 110.4(3)
C14 Si8 Si2 108.5(2)
C13 Si8 Si2 109.5(2)
C15 Si8 Si2 111.2(2)
C16 Si9 C18 109.4(3)
C16 Si9 C17 106.6(3)
C18 Si9 C17 108.3(3)
C16 Si9 Si2 112.6(2)
C18 Si9 Si2 110.8(2)
C17 Si9 Si2 109.0(2)
C19 Si10 C20 108.5(3)
C19 Si10 C21 107.9(3)
C20 Si10 C21 109.3(3)
C19 Si10 Si3 109.4(2)
C20 Si10 Si3 110.25(19)
C21 Si10 Si3 111.4(2)
C22 Si11 C23 109.0(3)
C22 Si11 C24 107.7(3)
C23 Si11 C24 108.0(3)
C22 Si11 Si3 111.02(19)
C23 Si11 Si3 111.3(2)
C24 Si11 Si3 109.7(2)
C25 Si12 C26 108.5(3)
C25 Si12 C27 106.8(3)
C26 Si12 C27 109.8(4)
C25 Si12 Si3 114.2(2)
C26 Si12 Si3 109.3(2)
C27 Si12 Si3 108.1(2)
Si18 Si13 Si16 111.06(8)
Si18 Si13 Si17 112.47(8)
Si16 Si13 Si17 113.33(8)
Si18 Si13 Ge10 103.65(7)
Si16 Si13 Ge10 109.39(7)
Si17 Si13 Ge10 106.32(7)
Si20 Si14 Si21 109.30(8)
Si20 Si14 Si19 108.39(8)
Si21 Si14 Si19 110.18(8)
Si20 Si14 Ge15 109.66(7)
Si21 Si14 Ge15 103.37(7)
Si19 Si14 Ge15 115.76(7)
Si24 Si15 Si23 108.61(8)
Si24 Si15 Si22 110.68(9)
Si23 Si15 Si22 109.97(8)
Si24 Si15 Ge17 114.55(7)
Si23 Si15 Ge17 109.36(7)
Si22 Si15 Ge17 103.57(7)
C28 Si16 C29 108.2(3)
C28 Si16 C30 108.5(3)
C29 Si16 C30 110.2(3)
C28 Si16 Si13 110.2(2)
C29 Si16 Si13 110.8(2)
C30 Si16 Si13 108.9(2)
C32 Si17 C31 110.9(3)
C32 Si17 C33 107.1(4)
C31 Si17 C33 107.8(4)
C32 Si17 Si13 106.4(3)
C31 Si17 Si13 112.5(2)
C33 Si17 Si13 112.1(2)
C34 Si18 C35 110.1(3)
C34 Si18 C36 108.6(3)
C35 Si18 C36 109.1(3)
C34 Si18 Si13 108.1(2)
C35 Si18 Si13 110.3(2)
C36 Si18 Si13 110.5(2)
C38 Si19 C37 107.2(3)
C38 Si19 C39 108.8(3)
C37 Si19 C39 108.5(3)
C38 Si19 Si14 113.38(19)
C37 Si19 Si14 111.9(2)
C39 Si19 Si14 106.8(2)
C40 Si20 C41 108.0(3)
C40 Si20 C42 109.3(3)
C41 Si20 C42 109.6(3)
C40 Si20 Si14 110.4(2)
C41 Si20 Si14 110.4(2)
C42 Si20 Si14 109.3(2)
C43 Si21 C44 110.1(3)
C43 Si21 C45 110.3(4)
C44 Si21 C45 106.3(3)
C43 Si21 Si14 109.6(2)
C44 Si21 Si14 112.5(2)
C45 Si21 Si14 107.9(2)
C48 Si22 C47 112.8(4)
C48 Si22 C46 107.1(4)
C47 Si22 C46 105.5(4)
C48 Si22 Si15 110.0(3)
C47 Si22 Si15 111.2(2)
C46 Si22 Si15 110.1(3)
C50 Si23 C51 110.2(4)
C50 Si23 C49 107.2(3)
C51 Si23 C49 108.1(4)
C50 Si23 Si15 113.9(3)
C51 Si23 Si15 107.7(3)
C49 Si23 Si15 109.6(2)
C54 Si24 C52 110.6(3)
C54 Si24 C53 108.8(4)
C52 Si24 C53 105.4(3)
C54 Si24 Si15 111.3(3)
C52 Si24 Si15 109.9(2)
C53 Si24 Si15 110.7(2)
Si29 Si25 Si30 114.72(8)
Si29 Si25 Si28 111.18(9)
Si30 Si25 Si28 113.21(8)
Si29 Si25 Ge19 105.51(7)
Si30 Si25 Ge19 105.03(7)
Si28 Si25 Ge19 106.31(7)
Si33 Si26 Si31 109.27(9)
Si33 Si26 Si32 107.15(13)
Si31 Si26 Si32 114.32(14)
Si33 Si26 Si37 125.1(3)
Si31 Si26 Si37 93.9(3)
Si33 Si26 Ge24 107.18(8)
Si31 Si26 Ge24 114.64(8)
Si32 Si26 Ge24 103.77(8)
Si37 Si26 Ge24 106.6(2)
Si35 Si27 Si36 111.69(8)
Si35 Si27 Si34 108.68(8)
Si36 Si27 Si34 111.12(8)
Si35 Si27 Ge26 108.57(7)
Si36 Si27 Ge26 111.61(7)
Si34 Si27 Ge26 104.90(7)
C56 Si28 C57 108.6(4)
C56 Si28 C55 109.1(3)
C57 Si28 C55 108.9(4)
C56 Si28 Si25 109.8(2)
C57 Si28 Si25 110.3(3)
C55 Si28 Si25 110.2(2)
C60 Si29 C58 108.0(4)
C60 Si29 C59 110.1(4)
C58 Si29 C59 109.1(3)
C60 Si29 Si25 110.9(2)
C58 Si29 Si25 109.6(2)
C59 Si29 Si25 109.1(2)
C63 Si30 C61 110.6(3)
C63 Si30 C62 108.1(3)
C61 Si30 C62 108.7(3)
C63 Si30 Si25 108.7(2)
C61 Si30 Si25 110.0(2)
C62 Si30 Si25 110.8(2)
C65 Si31 C66 113.0(6)
C65 Si31 C64 103.7(5)
C66 Si31 C64 109.3(4)
C65 Si31 Si26 113.8(4)
C66 Si31 Si26 109.0(3)
C64 Si31 Si26 107.7(3)
C72 Si33 C70 108.2(3)
C72 Si33 C71 109.4(5)
C70 Si33 C71 109.5(4)
C72 Si33 Si26 112.7(3)
C70 Si33 Si26 111.4(3)
C71 Si33 Si26 105.6(3)
C73 Si34 C74 105.6(3)
C73 Si34 C75 108.5(4)
C74 Si34 C75 109.9(4)
C73 Si34 Si27 109.7(2)
C74 Si34 Si27 111.0(3)
C75 Si34 Si27 111.8(2)
C77 Si35 C78 110.7(3)
C77 Si35 C76 107.9(3)
C78 Si35 C76 108.1(3)
C77 Si35 Si27 109.8(2)
C78 Si35 Si27 110.3(2)
C76 Si35 Si27 110.0(2)
C79 Si36 C81 107.6(4)
C79 Si36 C80 107.1(3)
C81 Si36 C80 109.7(4)
C79 Si36 Si27 112.2(2)
C81 Si36 Si27 111.4(2)
C80 Si36 Si27 108.8(2)
Si4 C1 H1A 109.5
Si4 C1 H1B 109.5
H1A C1 H1B 109.5
Si4 C1 H1C 109.5
H1A C1 H1C 109.5
H1B C1 H1C 109.5
Si4 C2 H2A 109.5
Si4 C2 H2B 109.5
H2A C2 H2B 109.5
Si4 C2 H2C 109.5
H2A C2 H2C 109.5
H2B C2 H2C 109.5
Si4 C3 H3A 109.5
Si4 C3 H3B 109.5
H3A C3 H3B 109.5
Si4 C3 H3C 109.5
H3A C3 H3C 109.5
H3B C3 H3C 109.5
Si5 C4 H4A 109.5
Si5 C4 H4B 109.5
H4A C4 H4B 109.5
Si5 C4 H4C 109.5
H4A C4 H4C 109.5
H4B C4 H4C 109.5
Si5 C5 H5A 109.5
Si5 C5 H5B 109.5
H5A C5 H5B 109.5
Si5 C5 H5C 109.5
H5A C5 H5C 109.5
H5B C5 H5C 109.5
Si5 C6 H6A 109.5
Si5 C6 H6B 109.5
H6A C6 H6B 109.5
Si5 C6 H6C 109.5
H6A C6 H6C 109.5
H6B C6 H6C 109.5
Si6 C7 H7A 109.5
Si6 C7 H7B 109.5
H7A C7 H7B 109.5
Si6 C7 H7C 109.5
H7A C7 H7C 109.5
H7B C7 H7C 109.5
Si6 C8 H8A 109.5
Si6 C8 H8B 109.5
H8A C8 H8B 109.5
Si6 C8 H8C 109.5
H8A C8 H8C 109.5
H8B C8 H8C 109.5
Si6 C9 H9A 109.5
Si6 C9 H9B 109.5
H9A C9 H9B 109.5
Si6 C9 H9C 109.5
H9A C9 H9C 109.5
H9B C9 H9C 109.5
Si7 C10 H10A 109.5
Si7 C10 H10B 109.5
H10A C10 H10B 109.5
Si7 C10 H10C 109.5
H10A C10 H10C 109.5
H10B C10 H10C 109.5
Si7 C11 H11A 109.5
Si7 C11 H11B 109.5
H11A C11 H11B 109.5
Si7 C11 H11C 109.5
H11A C11 H11C 109.5
H11B C11 H11C 109.5
Si7 C12 H12A 109.5
Si7 C12 H12B 109.5
H12A C12 H12B 109.5
Si7 C12 H12C 109.5
H12A C12 H12C 109.5
H12B C12 H12C 109.5
Si8 C13 H13A 109.5
Si8 C13 H13B 109.5
H13A C13 H13B 109.5
Si8 C13 H13C 109.5
H13A C13 H13C 109.5
H13B C13 H13C 109.5
Si8 C14 H14A 109.5
Si8 C14 H14B 109.5
H14A C14 H14B 109.5
Si8 C14 H14C 109.5
H14A C14 H14C 109.5
H14B C14 H14C 109.5
Si8 C15 H15A 109.5
Si8 C15 H15B 109.5
H15A C15 H15B 109.5
Si8 C15 H15C 109.5
H15A C15 H15C 109.5
H15B C15 H15C 109.5
Si9 C16 H16A 109.5
Si9 C16 H16B 109.5
H16A C16 H16B 109.5
Si9 C16 H16C 109.5
H16A C16 H16C 109.5
H16B C16 H16C 109.5
Si9 C17 H17A 109.5
Si9 C17 H17B 109.5
H17A C17 H17B 109.5
Si9 C17 H17C 109.5
H17A C17 H17C 109.5
H17B C17 H17C 109.5
Si9 C18 H18A 109.5
Si9 C18 H18B 109.5
H18A C18 H18B 109.5
Si9 C18 H18C 109.5
H18A C18 H18C 109.5
H18B C18 H18C 109.5
Si10 C19 H19A 109.5
Si10 C19 H19B 109.5
H19A C19 H19B 109.5
Si10 C19 H19C 109.5
H19A C19 H19C 109.5
H19B C19 H19C 109.5
Si10 C20 H20A 109.5
Si10 C20 H20B 109.5
H20A C20 H20B 109.5
Si10 C20 H20C 109.5
H20A C20 H20C 109.5
H20B C20 H20C 109.5
Si10 C21 H21A 109.5
Si10 C21 H21B 109.5
H21A C21 H21B 109.5
Si10 C21 H21C 109.5
H21A C21 H21C 109.5
H21B C21 H21C 109.5
Si11 C22 H22A 109.5
Si11 C22 H22B 109.5
H22A C22 H22B 109.5
Si11 C22 H22C 109.5
H22A C22 H22C 109.5
H22B C22 H22C 109.5
Si11 C23 H23A 109.5
Si11 C23 H23B 109.5
H23A C23 H23B 109.5
Si11 C23 H23C 109.5
H23A C23 H23C 109.5
H23B C23 H23C 109.5
Si11 C24 H24A 109.5
Si11 C24 H24B 109.5
H24A C24 H24B 109.5
Si11 C24 H24C 109.5
H24A C24 H24C 109.5
H24B C24 H24C 109.5
Si12 C25 H25A 109.5
Si12 C25 H25B 109.5
H25A C25 H25B 109.5
Si12 C25 H25C 109.5
H25A C25 H25C 109.5
H25B C25 H25C 109.5
Si12 C26 H26A 109.5
Si12 C26 H26B 109.5
H26A C26 H26B 109.5
Si12 C26 H26C 109.5
H26A C26 H26C 109.5
H26B C26 H26C 109.5
Si12 C27 H27A 109.5
Si12 C27 H27B 109.5
H27A C27 H27B 109.5
Si12 C27 H27C 109.5
H27A C27 H27C 109.5
H27B C27 H27C 109.5
Si16 C28 H28A 109.5
Si16 C28 H28B 109.5
H28A C28 H28B 109.5
Si16 C28 H28C 109.5
H28A C28 H28C 109.5
H28B C28 H28C 109.5
Si16 C29 H29A 109.5
Si16 C29 H29B 109.5
H29A C29 H29B 109.5
Si16 C29 H29C 109.5
H29A C29 H29C 109.5
H29B C29 H29C 109.5
Si16 C30 H30A 109.5
Si16 C30 H30B 109.5
H30A C30 H30B 109.5
Si16 C30 H30C 109.5
H30A C30 H30C 109.5
H30B C30 H30C 109.5
Si17 C31 H31A 109.5
Si17 C31 H31B 109.5
H31A C31 H31B 109.5
Si17 C31 H31C 109.5
H31A C31 H31C 109.5
H31B C31 H31C 109.5
Si17 C32 H32A 109.5
Si17 C32 H32B 109.5
H32A C32 H32B 109.5
Si17 C32 H32C 109.5
H32A C32 H32C 109.5
H32B C32 H32C 109.5
Si17 C33 H33A 109.5
Si17 C33 H33B 109.5
H33A C33 H33B 109.5
Si17 C33 H33C 109.5
H33A C33 H33C 109.5
H33B C33 H33C 109.5
Si18 C34 H34A 109.5
Si18 C34 H34B 109.5
H34A C34 H34B 109.5
Si18 C34 H34C 109.5
H34A C34 H34C 109.5
H34B C34 H34C 109.5
Si18 C35 H35A 109.5
Si18 C35 H35B 109.5
H35A C35 H35B 109.5
Si18 C35 H35C 109.5
H35A C35 H35C 109.5
H35B C35 H35C 109.5
Si18 C36 H36A 109.5
Si18 C36 H36B 109.5
H36A C36 H36B 109.5
Si18 C36 H36C 109.5
H36A C36 H36C 109.5
H36B C36 H36C 109.5
Si19 C37 H37A 109.5
Si19 C37 H37B 109.5
H37A C37 H37B 109.5
Si19 C37 H37C 109.5
H37A C37 H37C 109.5
H37B C37 H37C 109.5
Si19 C38 H38A 109.5
Si19 C38 H38B 109.5
H38A C38 H38B 109.5
Si19 C38 H38C 109.5
H38A C38 H38C 109.5
H38B C38 H38C 109.5
Si19 C39 H39A 109.5
Si19 C39 H39B 109.5
H39A C39 H39B 109.5
Si19 C39 H39C 109.5
H39A C39 H39C 109.5
H39B C39 H39C 109.5
Si20 C40 H40A 109.5
Si20 C40 H40B 109.5
H40A C40 H40B 109.5
Si20 C40 H40C 109.5
H40A C40 H40C 109.5
H40B C40 H40C 109.5
Si20 C41 H41A 109.5
Si20 C41 H41B 109.5
H41A C41 H41B 109.5
Si20 C41 H41C 109.5
H41A C41 H41C 109.5
H41B C41 H41C 109.5
Si20 C42 H42A 109.5
Si20 C42 H42B 109.5
H42A C42 H42B 109.5
Si20 C42 H42C 109.5
H42A C42 H42C 109.5
H42B C42 H42C 109.5
Si21 C43 H43A 109.5
Si21 C43 H43B 109.5
H43A C43 H43B 109.5
Si21 C43 H43C 109.5
H43A C43 H43C 109.5
H43B C43 H43C 109.5
Si21 C44 H44A 109.5
Si21 C44 H44B 109.5
H44A C44 H44B 109.5
Si21 C44 H44C 109.5
H44A C44 H44C 109.5
H44B C44 H44C 109.5
Si21 C45 H45A 109.5
Si21 C45 H45B 109.5
H45A C45 H45B 109.5
Si21 C45 H45C 109.5
H45A C45 H45C 109.5
H45B C45 H45C 109.5
Si22 C46 H46A 109.5
Si22 C46 H46B 109.5
H46A C46 H46B 109.5
Si22 C46 H46C 109.5
H46A C46 H46C 109.5
H46B C46 H46C 109.5
Si22 C47 H47A 109.5
Si22 C47 H47B 109.5
H47A C47 H47B 109.5
Si22 C47 H47C 109.5
H47A C47 H47C 109.5
H47B C47 H47C 109.5
Si22 C48 H48A 109.5
Si22 C48 H48B 109.5
H48A C48 H48B 109.5
Si22 C48 H48C 109.5
H48A C48 H48C 109.5
H48B C48 H48C 109.5
Si23 C49 H49A 109.5
Si23 C49 H49B 109.5
H49A C49 H49B 109.5
Si23 C49 H49C 109.5
H49A C49 H49C 109.5
H49B C49 H49C 109.5
Si23 C50 H50A 109.5
Si23 C50 H50B 109.5
H50A C50 H50B 109.5
Si23 C50 H50C 109.5
H50A C50 H50C 109.5
H50B C50 H50C 109.5
Si23 C51 H51A 109.5
Si23 C51 H51B 109.5
H51A C51 H51B 109.5
Si23 C51 H51C 109.5
H51A C51 H51C 109.5
H51B C51 H51C 109.5
Si24 C52 H52A 109.5
Si24 C52 H52B 109.5
H52A C52 H52B 109.5
Si24 C52 H52C 109.5
H52A C52 H52C 109.5
H52B C52 H52C 109.5
Si24 C53 H53A 109.5
Si24 C53 H53B 109.5
H53A C53 H53B 109.5
Si24 C53 H53C 109.5
H53A C53 H53C 109.5
H53B C53 H53C 109.5
Si24 C54 H54A 109.5
Si24 C54 H54B 109.5
H54A C54 H54B 109.5
Si24 C54 H54C 109.5
H54A C54 H54C 109.5
H54B C54 H54C 109.5
Si28 C55 H55A 109.5
Si28 C55 H55B 109.5
H55A C55 H55B 109.5
Si28 C55 H55C 109.5
H55A C55 H55C 109.5
H55B C55 H55C 109.5
Si28 C56 H56A 109.5
Si28 C56 H56B 109.5
H56A C56 H56B 109.5
Si28 C56 H56C 109.5
H56A C56 H56C 109.5
H56B C56 H56C 109.5
Si28 C57 H57A 109.5
Si28 C57 H57B 109.5
H57A C57 H57B 109.5
Si28 C57 H57C 109.5
H57A C57 H57C 109.5
H57B C57 H57C 109.5
Si29 C58 H58A 109.5
Si29 C58 H58B 109.5
H58A C58 H58B 109.5
Si29 C58 H58C 109.5
H58A C58 H58C 109.5
H58B C58 H58C 109.5
Si29 C59 H59A 109.5
Si29 C59 H59B 109.5
H59A C59 H59B 109.5
Si29 C59 H59C 109.5
H59A C59 H59C 109.5
H59B C59 H59C 109.5
Si29 C60 H60A 109.5
Si29 C60 H60B 109.5
H60A C60 H60B 109.5
Si29 C60 H60C 109.5
H60A C60 H60C 109.5
H60B C60 H60C 109.5
Si30 C61 H61A 109.5
Si30 C61 H61B 109.5
H61A C61 H61B 109.5
Si30 C61 H61C 109.5
H61A C61 H61C 109.5
H61B C61 H61C 109.5
Si30 C62 H62A 109.5
Si30 C62 H62B 109.5
H62A C62 H62B 109.5
Si30 C62 H62C 109.5
H62A C62 H62C 109.5
H62B C62 H62C 109.5
Si30 C63 H63A 109.5
Si30 C63 H63B 109.5
H63A C63 H63B 109.5
Si30 C63 H63C 109.5
H63A C63 H63C 109.5
H63B C63 H63C 109.5
Si31 C64 H64A 109.5
Si31 C64 H64B 109.5
H64A C64 H64B 109.5
Si31 C64 H64C 109.5
H64A C64 H64C 109.5
H64B C64 H64C 109.5
Si31 C65 H65A 109.5
Si31 C65 H65B 109.5
H65A C65 H65B 109.5
Si31 C65 H65C 109.5
H65A C65 H65C 109.5
H65B C65 H65C 109.5
Si31 C66 H66A 109.5
Si31 C66 H66B 109.5
H66A C66 H66B 109.5
Si31 C66 H66C 109.5
H66A C66 H66C 109.5
H66B C66 H66C 109.5
Si33 C70 H70A 109.5
Si33 C70 H70B 109.5
H70A C70 H70B 109.5
Si33 C70 H70C 109.5
H70A C70 H70C 109.5
H70B C70 H70C 109.5
Si33 C71 H71A 109.5
Si33 C71 H71B 109.5
H71A C71 H71B 109.5
Si33 C71 H71C 109.5
H71A C71 H71C 109.5
H71B C71 H71C 109.5
Si33 C72 H72A 109.5
Si33 C72 H72B 109.5
H72A C72 H72B 109.5
Si33 C72 H72C 109.5
H72A C72 H72C 109.5
H72B C72 H72C 109.5
Si34 C73 H73A 109.5
Si34 C73 H73B 109.5
H73A C73 H73B 109.5
Si34 C73 H73C 109.5
H73A C73 H73C 109.5
H73B C73 H73C 109.5
Si34 C74 H74A 109.5
Si34 C74 H74B 109.5
H74A C74 H74B 109.5
Si34 C74 H74C 109.5
H74A C74 H74C 109.5
H74B C74 H74C 109.5
Si34 C75 H75A 109.5
Si34 C75 H75B 109.5
H75A C75 H75B 109.5
Si34 C75 H75C 109.5
H75A C75 H75C 109.5
H75B C75 H75C 109.5
Si35 C76 H76A 109.5
Si35 C76 H76B 109.5
H76A C76 H76B 109.5
Si35 C76 H76C 109.5
H76A C76 H76C 109.5
H76B C76 H76C 109.5
Si35 C77 H77A 109.5
Si35 C77 H77B 109.5
H77A C77 H77B 109.5
Si35 C77 H77C 109.5
H77A C77 H77C 109.5
H77B C77 H77C 109.5
Si35 C78 H78A 109.5
Si35 C78 H78B 109.5
H78A C78 H78B 109.5
Si35 C78 H78C 109.5
H78A C78 H78C 109.5
H78B C78 H78C 109.5
Si36 C79 H79A 109.5
Si36 C79 H79B 109.5
H79A C79 H79B 109.5
Si36 C79 H79C 109.5
H79A C79 H79C 109.5
H79B C79 H79C 109.5
Si36 C80 H80A 109.5
Si36 C80 H80B 109.5
H80A C80 H80B 109.5
Si36 C80 H80C 109.5
H80A C80 H80C 109.5
H80B C80 H80C 109.5
Si36 C81 H81A 109.5
Si36 C81 H81B 109.5
H81A C81 H81B 109.5
Si36 C81 H81C 109.5
H81A C81 H81C 109.5
H81B C81 H81C 109.5
C102 C101 C106 111.0(4)
C102 C101 P1 112.8(4)
C106 C101 P1 107.6(4)
C102 C101 H101 108.5
C106 C101 H101 108.5
P1 C101 H101 108.5
C101 C102 C103 111.3(5)
C101 C102 H10H 109.4
C103 C102 H10H 109.4
C101 C102 H10I 109.4
C103 C102 H10I 109.4
H10H C102 H10I 108.0
C104 C103 C102 111.4(5)
C104 C103 H10J 109.3
C102 C103 H10J 109.3
C104 C103 H10K 109.3
C102 C103 H10K 109.3
H10J C103 H10K 108.0
C103 C104 C105 111.0(5)
C103 C104 H10L 109.4
C105 C104 H10L 109.4
C103 C104 H10M 109.4
C105 C104 H10M 109.4
H10L C104 H10M 108.0
C104 C105 C106 111.4(5)
C104 C105 H10N 109.3
C106 C105 H10N 109.3
C104 C105 H10O 109.3
C106 C105 H10O 109.3
H10N C105 H10O 108.0
C101 C106 C105 111.1(5)
C101 C106 H10P 109.4
C105 C106 H10P 109.4
C101 C106 H10Q 109.4
C105 C106 H10Q 109.4
H10P C106 H10Q 108.0
C112 C107 C108 111.2(4)
C112 C107 P1 110.7(3)
C108 C107 P1 117.0(3)
C112 C107 H107 105.7
C108 C107 H107 105.7
P1 C107 H107 105.7
C109 C108 C107 111.5(4)
C109 C108 H10F 109.3
C107 C108 H10F 109.3
C109 C108 H10G 109.3
C107 C108 H10G 109.3
H10F C108 H10G 108.0
C108 C109 C110 110.7(5)
C108 C109 H10D 109.5
C110 C109 H10D 109.5
C108 C109 H10E 109.5
C110 C109 H10E 109.5
H10D C109 H10E 108.1
C111 C110 C109 110.2(5)
C111 C110 H11H 109.6
C109 C110 H11H 109.6
C111 C110 H11I 109.6
C109 C110 H11I 109.6
H11H C110 H11I 108.1
C110 C111 C112 111.4(5)
C110 C111 H11F 109.4
C112 C111 H11F 109.4
C110 C111 H11G 109.4
C112 C111 H11G 109.4
H11F C111 H11G 108.0
C111 C112 C107 112.7(5)
C111 C112 H11D 109.1
C107 C112 H11D 109.1
C111 C112 H11E 109.1
C107 C112 H11E 109.1
H11D C112 H11E 107.8
C202 C201 C206 109.9(5)
C202 C201 P2 111.3(4)
C206 C201 P2 108.2(4)
C202 C201 H201 109.1
C206 C201 H201 109.1
P2 C201 H201 109.1
C201 C202 C203 112.0(5)
C201 C202 H20L 109.2
C203 C202 H20L 109.2
C201 C202 H20M 109.2
C203 C202 H20M 109.2
H20L C202 H20M 107.9
C204 C203 C202 110.9(5)
C204 C203 H20J 109.5
C202 C203 H20J 109.5
C204 C203 H20K 109.5
C202 C203 H20K 109.5
H20J C203 H20K 108.0
C205 C204 C203 110.6(5)
C205 C204 H20H 109.5
C203 C204 H20H 109.5
C205 C204 H20I 109.5
C203 C204 H20I 109.5
H20H C204 H20I 108.1
C204 C205 C206 111.1(5)
C204 C205 H20F 109.4
C206 C205 H20F 109.4
C204 C205 H20G 109.4
C206 C205 H20G 109.4
H20F C205 H20G 108.0
C205 C206 C201 112.0(5)
C205 C206 H20D 109.2
C201 C206 H20D 109.2
C205 C206 H20E 109.2
C201 C206 H20E 109.2
H20D C206 H20E 107.9
C208 C207 C212 111.2(5)
C208 C207 P2 117.6(4)
C212 C207 P2 109.8(4)
C208 C207 H207 105.8
C212 C207 H207 105.8
P2 C207 H207 105.8
C207 C208 C209 111.8(5)
C207 C208 H20N 109.3
C209 C208 H20N 109.3
C207 C208 H20O 109.3
C209 C208 H20O 109.3
H20N C208 H20O 107.9
C210 C209 C208 110.5(5)
C210 C209 H20P 109.5
C208 C209 H20P 109.5
C210 C209 H20Q 109.5
C208 C209 H20Q 109.5
H20P C209 H20Q 108.1
C209 C210 C211 112.3(5)
C209 C210 H21D 109.2
C211 C210 H21D 109.2
C209 C210 H21E 109.2
C211 C210 H21E 109.2
H21D C210 H21E 107.9
C212 C211 C210 109.9(5)
C212 C211 H21F 109.7
C210 C211 H21F 109.7
C212 C211 H21G 109.7
C210 C211 H21G 109.7
H21F C211 H21G 108.2
C211 C212 C207 113.0(5)
C211 C212 H21H 109.0
C207 C212 H21H 109.0
C211 C212 H21I 109.0
C207 C212 H21I 109.0
H21H C212 H21I 107.8
C302 C301 C306 112.5(5)
C302 C301 P3 109.2(4)
C306 C301 P3 118.0(4)
C302 C301 H301 105.4
C306 C301 H301 105.4
P3 C301 H301 105.4
C301 C302 C303 112.1(5)
C301 C302 H30D 109.2
C303 C302 H30D 109.2
C301 C302 H30E 109.2
C303 C302 H30E 109.2
H30D C302 H30E 107.9
C304 C303 C302 110.9(5)
C304 C303 H30F 109.5
C302 C303 H30F 109.5
C304 C303 H30G 109.5
C302 C303 H30G 109.5
H30F C303 H30G 108.0
C305 C304 C303 110.9(6)
C305 C304 H30H 109.4
C303 C304 H30H 109.4
C305 C304 H30I 109.4
C303 C304 H30I 109.4
H30H C304 H30I 108.0
C304 C305 C306 111.6(5)
C304 C305 H30J 109.3
C306 C305 H30J 109.3
C304 C305 H30K 109.3
C306 C305 H30K 109.3
H30J C305 H30K 108.0
C301 C306 C305 112.7(5)
C301 C306 H30L 109.0
C305 C306 H30L 109.0
C301 C306 H30M 109.0
C305 C306 H30M 109.0
H30L C306 H30M 107.8
C312 C307 C308 109.1(5)
C312 C307 P3 115.2(4)
C308 C307 P3 107.6(4)
C312 C307 H307 108.2
C308 C307 H307 108.2
P3 C307 H307 108.2
C309 C308 C307 110.5(6)
C309 C308 H30N 109.6
C307 C308 H30N 109.6
C309 C308 H30O 109.6
C307 C308 H30O 109.6
H30N C308 H30O 108.1
C308 C309 C310 111.6(6)
C308 C309 H30P 109.3
C310 C309 H30P 109.3
C308 C309 H30Q 109.3
C310 C309 H30Q 109.3
H30P C309 H30Q 108.0
C311 C310 C309 110.0(6)
C311 C310 H31D 109.7
C309 C310 H31D 109.7
C311 C310 H31E 109.7
C309 C310 H31E 109.7
H31D C310 H31E 108.2
C310 C311 C312 110.8(6)
C310 C311 H31F 109.5
C312 C311 H31F 109.5
C310 C311 H31G 109.5
C312 C311 H31G 109.5
H31F C311 H31G 108.1
C307 C312 C311 111.8(5)
C307 C312 H31H 109.2
C311 C312 H31H 109.2
C307 C312 H31I 109.2
C311 C312 H31I 109.2
H31H C312 H31I 107.9
C406 C401 C402 116.8(7)
C406 C401 C407 121.4(8)
C402 C401 C407 121.8(8)
C403 C402 C401 121.6(7)
C403 C402 H402 119.2
C401 C402 H402 119.2
C404 C403 C402 120.5(7)
C404 C403 H403 119.7
C402 C403 H403 119.7
C403 C404 C405 119.2(8)
C403 C404 H404 120.4
C405 C404 H404 120.4
C404 C405 C406 119.9(7)
C404 C405 H405 120.0
C406 C405 H405 120.0
C401 C406 C405 121.9(7)
C401 C406 H406 119.0
C405 C406 H406 119.0
C401 C407 H40D 109.5
C401 C407 H40E 109.5
H40D C407 H40E 109.5
C401 C407 H40F 109.5
H40D C407 H40F 109.5
H40E C407 H40F 109.5
C409 C408 C413 118.1(7)
C409 C408 C414 121.6(7)
C413 C408 C414 120.3(7)
C410 C409 C408 120.9(7)
C410 C409 H409 119.6
C408 C409 H409 119.6
C409 C410 C411 120.8(7)
C409 C410 H410 119.6
C411 C410 H410 119.6
C412 C411 C410 119.4(8)
C412 C411 H411 120.3
C410 C411 H411 120.3
C411 C412 C413 119.6(7)
C411 C412 H412 120.2
C413 C412 H412 120.2
C408 C413 C412 121.2(7)
C408 C413 H413 119.4
C412 C413 H413 119.4
C408 C414 H41D 109.5
C408 C414 H41E 109.5
H41D C414 H41E 109.5
C408 C414 H41F 109.5
H41D C414 H41F 109.5
H41E C414 H41F 109.5
C420 C415 C416 118.0(6)
C420 C415 C421 121.0(7)
C416 C415 C421 120.9(7)
C417 C416 C415 120.0(7)
C417 C416 H416 120.0
C415 C416 H416 120.0
C418 C417 C416 121.9(7)
C418 C417 H417 119.1
C416 C417 H417 119.1
C417 C418 C419 118.4(7)
C417 C418 H418 120.8
C419 C418 H418 120.8
C418 C419 C420 121.5(7)
C418 C419 H419 119.3
C420 C419 H419 119.3
C419 C420 C415 120.2(6)
C419 C420 H420 119.9
C415 C420 H420 119.9
C415 C421 H42D 109.5
C415 C421 H42E 109.5
H42D C421 H42E 109.5
C415 C421 H42F 109.5
H42D C421 H42F 109.5
H42E C421 H42F 109.5
C69 Si32 C67 105.3(6)
C69 Si32 C68 107.6(5)
C67 Si32 C68 109.9(5)
C69 Si32 Si26 114.9(4)
C67 Si32 Si26 109.1(4)
C68 Si32 Si26 109.9(3)
Si32 C67 H67A 109.5
Si32 C67 H67B 109.5
H67A C67 H67B 109.5
Si32 C67 H67C 109.5
H67A C67 H67C 109.5
H67B C67 H67C 109.5
Si32 C68 H68A 109.5
Si32 C68 H68B 109.5
H68A C68 H68B 109.5
Si32 C68 H68C 109.5
H68A C68 H68C 109.5
H68B C68 H68C 109.5
Si32 C69 H69A 109.5
Si32 C69 H69B 109.5
H69A C69 H69B 109.5
Si32 C69 H69C 109.5
H69A C69 H69C 109.5
H69B C69 H69C 109.5
C82 Si37 C83 113.2(19)
C82 Si37 C84 152.4(14)
C83 Si37 C84 91.1(19)
C82 Si37 Si26 112.2(13)
C83 Si37 Si26 105.9(12)
C84 Si37 Si26 70.5(10)
Si37 C82 H82A 109.5
Si37 C82 H82B 109.5
H82A C82 H82B 109.5
Si37 C82 H82C 109.5
H82A C82 H82C 109.5
H82B C82 H82C 109.5
Si37 C83 H83A 109.5
Si37 C83 H83B 109.5
H83A C83 H83B 109.5
Si37 C83 H83C 109.5
H83A C83 H83C 109.5
H83B C83 H83C 109.5
Si37 C84 H84A 109.5
Si37 C84 H84B 109.5
H84A C84 H84B 109.5
Si37 C84 H84C 109.5
H84A C84 H84C 109.5
H84B C84 H84C 109.5

loop_
_geom_bond_atom_site_label_1
_geom_bond_atom_site_label_2
_geom_bond_distance
Ge1 Si1 2.3756(16)
Ge1 Ge4 2.5095(8)
Ge1 Ge5 2.5119(10)
Ge1 Ge3 2.5206(9)
Ge1 Ge2 2.5284(9)
Ge2 Ge6 2.5504(9)
Ge2 Ge7 2.6692(10)
Ge2 Ge3 2.8285(9)
Ge3 Ge8 2.5490(9)
Ge3 Ge7 2.6398(9)
Ge4 Ge9 2.6232(8)
Ge4 Ge8 2.6305(10)
Ge4 Ge5 2.9147(9)
Ge5 Ge9 2.6089(9)
Ge5 Ge6 2.6727(10)
Ge6 Si2 2.4077(15)
Ge6 Ge9 2.4862(8)
Ge6 Ge7 2.5862(10)
Ge7 Ge8 2.5790(9)
Ge8 Si3 2.3912(15)
Ge8 Ge9 2.4745(9)
Ge9 P1 2.3428(15)
Ge10 Si13 2.3738(17)
Ge10 Ge14 2.4980(10)
Ge10 Ge13 2.5030(8)
Ge10 Ge12 2.5241(9)
Ge10 Ge11 2.5312(9)
Ge11 Ge15 2.5592(10)
Ge11 Ge16 2.6574(10)
Ge11 Ge12 2.8284(9)
Ge12 Ge17 2.5665(9)
Ge12 Ge16 2.6542(9)
Ge13 Ge18 2.6142(9)
Ge13 Ge17 2.6352(10)
Ge13 Ge14 2.9187(9)
Ge14 Ge18 2.5858(9)
Ge14 Ge15 2.6760(10)
Ge15 Si14 2.4068(15)
Ge15 Ge18 2.4926(9)
Ge15 Ge16 2.5951(10)
Ge16 Ge17 2.5738(9)
Ge17 Si15 2.3980(15)
Ge17 Ge18 2.4729(10)
Ge18 P2 2.3357(15)
Ge19 Si25 2.3754(16)
Ge19 Ge22 2.5068(10)
Ge19 Ge23 2.5118(8)
Ge19 Ge20 2.5213(9)
Ge19 Ge21 2.5264(9)
Ge20 Ge24 2.5681(9)
Ge20 Ge25 2.6316(9)
Ge20 Ge21 2.8262(9)
Ge21 Ge26 2.5722(9)
Ge21 Ge25 2.6703(10)
Ge22 Ge27 2.6247(9)
Ge22 Ge26 2.6649(10)
Ge22 Ge23 2.9046(9)
Ge23 Ge27 2.6146(9)
Ge23 Ge24 2.6434(10)
Ge24 Si26 2.4045(15)
Ge24 Ge27 2.4966(9)
Ge24 Ge25 2.5706(8)
Ge25 Ge26 2.5568(10)
Ge26 Si27 2.4019(15)
Ge26 Ge27 2.4902(8)
Ge27 P3 2.3549(16)
P1 C107 1.871(5)
P1 C101 1.876(5)
P2 C201 1.863(6)
P2 C207 1.866(6)
P3 C301 1.869(6)
P3 C307 1.870(6)
Si1 Si5 2.349(2)
Si1 Si4 2.351(2)
Si1 Si6 2.354(2)
Si2 Si8 2.345(2)
Si2 Si7 2.358(2)
Si2 Si9 2.364(2)
Si3 Si12 2.352(2)
Si3 Si10 2.357(2)
Si3 Si11 2.361(2)
Si4 C3 1.852(7)
Si4 C1 1.870(7)
Si4 C2 1.873(6)
Si5 C5 1.847(8)
Si5 C6 1.873(7)
Si5 C4 1.875(7)
Si6 C8 1.868(7)
Si6 C9 1.879(7)
Si6 C7 1.888(7)
Si7 C12 1.867(6)
Si7 C10 1.871(6)
Si7 C11 1.877(6)
Si8 C14 1.863(6)
Si8 C13 1.866(7)
Si8 C15 1.874(6)
Si9 C16 1.845(7)
Si9 C18 1.872(6)
Si9 C17 1.880(6)
Si10 C19 1.863(6)
Si10 C20 1.872(6)
Si10 C21 1.880(6)
Si11 C22 1.865(6)
Si11 C23 1.869(6)
Si11 C24 1.878(6)
Si12 C25 1.868(7)
Si12 C26 1.872(7)
Si12 C27 1.885(7)
Si13 Si18 2.343(2)
Si13 Si16 2.361(2)
Si13 Si17 2.361(2)
Si14 Si20 2.345(2)
Si14 Si21 2.348(2)
Si14 Si19 2.365(2)
Si15 Si24 2.334(2)
Si15 Si23 2.353(2)
Si15 Si22 2.354(2)
Si16 C28 1.861(6)
Si16 C29 1.862(7)
Si16 C30 1.880(6)
Si17 C32 1.862(7)
Si17 C31 1.868(6)
Si17 C33 1.877(7)
Si18 C34 1.855(6)
Si18 C35 1.873(6)
Si18 C36 1.880(7)
Si19 C38 1.868(6)
Si19 C37 1.876(6)
Si19 C39 1.887(6)
Si20 C40 1.873(6)
Si20 C41 1.874(6)
Si20 C42 1.877(6)
Si21 C43 1.880(7)
Si21 C44 1.890(7)
Si21 C45 1.890(7)
Si22 C48 1.840(7)
Si22 C47 1.866(8)
Si22 C46 1.883(8)
Si23 C50 1.844(7)
Si23 C51 1.878(8)
Si23 C49 1.886(7)
Si24 C54 1.826(7)
Si24 C52 1.871(6)
Si24 C53 1.897(7)
Si25 Si29 2.343(2)
Si25 Si30 2.356(2)
Si25 Si28 2.358(2)
Si26 Si33 2.352(2)
Si26 Si31 2.356(3)
Si26 Si32 2.362(3)
Si26 Si37 2.368(10)
Si27 Si35 2.347(2)
Si27 Si36 2.351(2)
Si27 Si34 2.357(2)
Si28 C56 1.861(6)
Si28 C57 1.863(7)
Si28 C55 1.880(8)
Si29 C60 1.855(7)
Si29 C58 1.868(6)
Si29 C59 1.873(7)
Si30 C63 1.870(6)
Si30 C61 1.876(7)
Si30 C62 1.880(6)
Si31 C65 1.851(11)
Si31 C66 1.861(11)
Si31 C64 1.873(7)
Si33 C72 1.827(8)
Si33 C70 1.878(6)
Si33 C71 1.891(8)
Si34 C73 1.865(6)
Si34 C74 1.869(7)
Si34 C75 1.880(8)
Si35 C77 1.869(6)
Si35 C78 1.875(6)
Si35 C76 1.889(6)
Si36 C79 1.843(7)
Si36 C81 1.868(7)
Si36 C80 1.875(6)
C1 H1A 0.9800
C1 H1B 0.9800
C1 H1C 0.9800
C2 H2A 0.9800
C2 H2B 0.9800
C2 H2C 0.9800
C3 H3A 0.9800
C3 H3B 0.9800
C3 H3C 0.9800
C4 H4A 0.9800
C4 H4B 0.9800
C4 H4C 0.9800
C5 H5A 0.9800
C5 H5B 0.9800
C5 H5C 0.9800
C6 H6A 0.9800
C6 H6B 0.9800
C6 H6C 0.9800
C7 H7A 0.9800
C7 H7B 0.9800
C7 H7C 0.9800
C8 H8A 0.9800
C8 H8B 0.9800
C8 H8C 0.9800
C9 H9A 0.9800
C9 H9B 0.9800
C9 H9C 0.9800
C10 H10A 0.9800
C10 H10B 0.9800
C10 H10C 0.9800
C11 H11A 0.9800
C11 H11B 0.9800
C11 H11C 0.9800
C12 H12A 0.9800
C12 H12B 0.9800
C12 H12C 0.9800
C13 H13A 0.9800
C13 H13B 0.9800
C13 H13C 0.9800
C14 H14A 0.9800
C14 H14B 0.9800
C14 H14C 0.9800
C15 H15A 0.9800
C15 H15B 0.9800
C15 H15C 0.9800
C16 H16A 0.9800
C16 H16B 0.9800
C16 H16C 0.9800
C17 H17A 0.9800
C17 H17B 0.9800
C17 H17C 0.9800
C18 H18A 0.9800
C18 H18B 0.9800
C18 H18C 0.9800
C19 H19A 0.9800
C19 H19B 0.9800
C19 H19C 0.9800
C20 H20A 0.9800
C20 H20B 0.9800
C20 H20C 0.9800
C21 H21A 0.9800
C21 H21B 0.9800
C21 H21C 0.9800
C22 H22A 0.9800
C22 H22B 0.9800
C22 H22C 0.9800
C23 H23A 0.9800
C23 H23B 0.9800
C23 H23C 0.9800
C24 H24A 0.9800
C24 H24B 0.9800
C24 H24C 0.9800
C25 H25A 0.9800
C25 H25B 0.9800
C25 H25C 0.9800
C26 H26A 0.9800
C26 H26B 0.9800
C26 H26C 0.9800
C27 H27A 0.9800
C27 H27B 0.9800
C27 H27C 0.9800
C28 H28A 0.9800
C28 H28B 0.9800
C28 H28C 0.9800
C29 H29A 0.9800
C29 H29B 0.9800
C29 H29C 0.9800
C30 H30A 0.9800
C30 H30B 0.9800
C30 H30C 0.9800
C31 H31A 0.9800
C31 H31B 0.9800
C31 H31C 0.9800
C32 H32A 0.9800
C32 H32B 0.9800
C32 H32C 0.9800
C33 H33A 0.9800
C33 H33B 0.9800
C33 H33C 0.9800
C34 H34A 0.9800
C34 H34B 0.9800
C34 H34C 0.9800
C35 H35A 0.9800
C35 H35B 0.9800
C35 H35C 0.9800
C36 H36A 0.9800
C36 H36B 0.9800
C36 H36C 0.9800
C37 H37A 0.9800
C37 H37B 0.9800
C37 H37C 0.9800
C38 H38A 0.9800
C38 H38B 0.9800
C38 H38C 0.9800
C39 H39A 0.9800
C39 H39B 0.9800
C39 H39C 0.9800
C40 H40A 0.9800
C40 H40B 0.9800
C40 H40C 0.9800
C41 H41A 0.9800
C41 H41B 0.9800
C41 H41C 0.9800
C42 H42A 0.9800
C42 H42B 0.9800
C42 H42C 0.9800
C43 H43A 0.9800
C43 H43B 0.9800
C43 H43C 0.9800
C44 H44A 0.9800
C44 H44B 0.9800
C44 H44C 0.9800
C45 H45A 0.9800
C45 H45B 0.9800
C45 H45C 0.9800
C46 H46A 0.9800
C46 H46B 0.9800
C46 H46C 0.9800
C47 H47A 0.9800
C47 H47B 0.9800
C47 H47C 0.9800
C48 H48A 0.9800
C48 H48B 0.9800
C48 H48C 0.9800
C49 H49A 0.9800
C49 H49B 0.9800
C49 H49C 0.9800
C50 H50A 0.9800
C50 H50B 0.9800
C50 H50C 0.9800
C51 H51A 0.9800
C51 H51B 0.9800
C51 H51C 0.9800
C52 H52A 0.9800
C52 H52B 0.9800
C52 H52C 0.9800
C53 H53A 0.9800
C53 H53B 0.9800
C53 H53C 0.9800
C54 H54A 0.9800
C54 H54B 0.9800
C54 H54C 0.9800
C55 H55A 0.9800
C55 H55B 0.9800
C55 H55C 0.9800
C56 H56A 0.9800
C56 H56B 0.9800
C56 H56C 0.9800
C57 H57A 0.9800
C57 H57B 0.9800
C57 H57C 0.9800
C58 H58A 0.9800
C58 H58B 0.9800
C58 H58C 0.9800
C59 H59A 0.9800
C59 H59B 0.9800
C59 H59C 0.9800
C60 H60A 0.9800
C60 H60B 0.9800
C60 H60C 0.9800
C61 H61A 0.9800
C61 H61B 0.9800
C61 H61C 0.9800
C62 H62A 0.9800
C62 H62B 0.9800
C62 H62C 0.9800
C63 H63A 0.9800
C63 H63B 0.9800
C63 H63C 0.9800
C64 H64A 0.9800
C64 H64B 0.9800
C64 H64C 0.9800
C65 H65A 0.9800
C65 H65B 0.9800
C65 H65C 0.9800
C66 H66A 0.9800
C66 H66B 0.9800
C66 H66C 0.9800
C70 H70A 0.9800
C70 H70B 0.9800
C70 H70C 0.9800
C71 H71A 0.9800
C71 H71B 0.9800
C71 H71C 0.9800
C72 H72A 0.9800
C72 H72B 0.9800
C72 H72C 0.9800
C73 H73A 0.9800
C73 H73B 0.9800
C73 H73C 0.9800
C74 H74A 0.9800
C74 H74B 0.9800
C74 H74C 0.9800
C75 H75A 0.9800
C75 H75B 0.9800
C75 H75C 0.9800
C76 H76A 0.9800
C76 H76B 0.9800
C76 H76C 0.9800
C77 H77A 0.9800
C77 H77B 0.9800
C77 H77C 0.9800
C78 H78A 0.9800
C78 H78B 0.9800
C78 H78C 0.9800
C79 H79A 0.9800
C79 H79B 0.9800
C79 H79C 0.9800
C80 H80A 0.9800
C80 H80B 0.9800
C80 H80C 0.9800
C81 H81A 0.9800
C81 H81B 0.9800
C81 H81C 0.9800
C101 C102 1.526(7)
C101 C106 1.532(7)
C101 H101 1.0000
C102 C103 1.532(8)
C102 H10H 0.9900
C102 H10I 0.9900
C103 C104 1.511(9)
C103 H10J 0.9900
C103 H10K 0.9900
C104 C105 1.519(9)
C104 H10L 0.9900
C104 H10M 0.9900
C105 C106 1.534(8)
C105 H10N 0.9900
C105 H10O 0.9900
C106 H10P 0.9900
C106 H10Q 0.9900
C107 C112 1.529(7)
C107 C108 1.532(7)
C107 H107 1.0000
C108 C109 1.521(7)
C108 H10F 0.9900
C108 H10G 0.9900
C109 C110 1.534(8)
C109 H10D 0.9900
C109 H10E 0.9900
C110 C111 1.518(8)
C110 H11H 0.9900
C110 H11I 0.9900
C111 C112 1.527(7)
C111 H11F 0.9900
C111 H11G 0.9900
C112 H11D 0.9900
C112 H11E 0.9900
C201 C202 1.530(8)
C201 C206 1.539(7)
C201 H201 1.0000
C202 C203 1.535(8)
C202 H20L 0.9900
C202 H20M 0.9900
C203 C204 1.523(9)
C203 H20J 0.9900
C203 H20K 0.9900
C204 C205 1.508(9)
C204 H20H 0.9900
C204 H20I 0.9900
C205 C206 1.533(8)
C205 H20F 0.9900
C205 H20G 0.9900
C206 H20D 0.9900
C206 H20E 0.9900
C207 C208 1.532(8)
C207 C212 1.536(8)
C207 H207 1.0000
C208 C209 1.539(8)
C208 H20N 0.9900
C208 H20O 0.9900
C209 C210 1.504(9)
C209 H20P 0.9900
C209 H20Q 0.9900
C210 C211 1.528(9)
C210 H21D 0.9900
C210 H21E 0.9900
C211 C212 1.521(9)
C211 H21F 0.9900
C211 H21G 0.9900
C212 H21H 0.9900
C212 H21I 0.9900
C301 C302 1.525(8)
C301 C306 1.530(8)
C301 H301 1.0000
C302 C303 1.538(8)
C302 H30D 0.9900
C302 H30E 0.9900
C303 C304 1.518(9)
C303 H30F 0.9900
C303 H30G 0.9900
C304 C305 1.514(9)
C304 H30H 0.9900
C304 H30I 0.9900
C305 C306 1.535(8)
C305 H30J 0.9900
C305 H30K 0.9900
C306 H30L 0.9900
C306 H30M 0.9900
C307 C312 1.518(8)
C307 C308 1.543(8)
C307 H307 1.0000
C308 C309 1.528(10)
C308 H30N 0.9900
C308 H30O 0.9900
C309 C310 1.529(11)
C309 H30P 0.9900
C309 H30Q 0.9900
C310 C311 1.513(10)
C310 H31D 0.9900
C310 H31E 0.9900
C311 C312 1.541(9)
C311 H31F 0.9900
C311 H31G 0.9900
C312 H31H 0.9900
C312 H31I 0.9900
C401 C406 1.379(10)
C401 C402 1.393(11)
C401 C407 1.494(12)
C402 C403 1.381(11)
C402 H402 0.9500
C403 C404 1.369(10)
C403 H403 0.9500
C404 C405 1.379(10)
C404 H404 0.9500
C405 C406 1.386(11)
C405 H405 0.9500
C406 H406 0.9500
C407 H40D 0.9800
C407 H40E 0.9800
C407 H40F 0.9800
C408 C409 1.380(10)
C408 C413 1.382(10)
C408 C414 1.492(10)
C409 C410 1.364(11)
C409 H409 0.9500
C410 C411 1.379(11)
C410 H410 0.9500
C411 C412 1.370(11)
C411 H411 0.9500
C412 C413 1.385(10)
C412 H412 0.9500
C413 H413 0.9500
C414 H41D 0.9800
C414 H41E 0.9800
C414 H41F 0.9800
C415 C420 1.384(10)
C415 C416 1.403(9)
C415 C421 1.484(10)
C416 C417 1.376(10)
C416 H416 0.9500
C417 C418 1.362(10)
C417 H417 0.9500
C418 C419 1.371(10)
C418 H418 0.9500
C419 C420 1.384(10)
C419 H419 0.9500
C420 H420 0.9500
C421 H42D 0.9800
C421 H42E 0.9800
C421 H42F 0.9800
Si32 C69 1.779(11)
Si32 C67 1.887(11)
Si32 C68 1.893(9)
C67 H67A 0.9800
C67 H67B 0.9800
C67 H67C 0.9800
C68 H68A 0.9800
C68 H68B 0.9800
C68 H68C 0.9800
C69 H69A 0.9800
C69 H69B 0.9800
C69 H69C 0.9800
Si37 C82 1.86(3)
Si37 C83 1.95(3)
Si37 C84 2.06(4)
C82 H82A 0.9800
C82 H82B 0.9800
C82 H82C 0.9800
C83 H83A 0.9800
C83 H83B 0.9800
C83 H83C 0.9800
C84 H84A 0.9800
C84 H84B 0.9800
C84 H84C 0.9800
